data_7052494
loop_
_publ_author_name
'George, Sumod'
'Nangia, Ashwini'
'Bagieu-Beucher, Muriel'
'Masse, Ren\'e'
'Nicoud, Jean-Fran\,cois'

_publ_section_title
;
 Crystal engineering of two-dimensional polar layer structures:
 hydrogen bond networks in some N-meta-phenylpyrimidinones
;
_journal_issue 3
_journal_name_full 'New Journal of Chemistry'
_journal_page_first 568
_journal_paper_doi 10.1039/b207090a
_journal_volume 27
_journal_year 2003
_chemical_formula_moiety 'C12 H11 Br N2 O '
_chemical_formula_sum 'C12 H11 Br N2 O'
_chemical_formula_weight 279.14
_space_group_IT_number 2
_symmetry_cell_setting triclinic
_symmetry_Int_Tables_number 2
_symmetry_space_group_name_Hall '-P 1'
_symmetry_space_group_name_H-M 'P -1'
_cell_angle_alpha 99.788(4)
_cell_angle_beta 107.055(3)
_cell_angle_gamma 98.477(4)
_cell_formula_units_Z 2
_cell_length_a 7.1084(6)
_cell_length_b 7.4863(6)
_cell_length_c 11.923(1)
_cell_measurement_reflns_used 2647
_cell_measurement_temperature 296.2
_cell_measurement_theta_max 21.3
_cell_measurement_theta_min 2.23
_cell_volume 584.51(9)
_computing_cell_refinement 'MSC/AFC Diffractometer Control'
_computing_data_collection 'MSC/AFC Diffractometer Control'
_computing_data_reduction 'teXsan for Windows (MSC, 1997)'
_computing_publication_material 'teXsan for Windows (MSC, 1997)'
_computing_structure_refinement 'teXsan for Windows (MSC, 1997)'
_computing_structure_solution
;
SIR92 (Altomare, et. al. 1993)
;
_diffrn_ambient_temperature 296.2
_diffrn_measurement_device KappaCCD
_diffrn_measurement_method '180 exposures from \f scans, \f = 1\%,'
_diffrn_orient_matrix_UB_11 0.00000
_diffrn_orient_matrix_UB_12 0.00000
_diffrn_orient_matrix_UB_13 0.00000
_diffrn_orient_matrix_UB_21 0.00000
_diffrn_orient_matrix_UB_22 0.00000
_diffrn_orient_matrix_UB_23 0.00000
_diffrn_orient_matrix_UB_31 0.00000
_diffrn_orient_matrix_UB_32 0.00000
_diffrn_orient_matrix_UB_33 0.00000
_diffrn_radiation_detector CCD
_diffrn_radiation_monochromator graphite
_diffrn_radiation_source 'fine-focus sealed tube'
_diffrn_radiation_type 'Ag K\a'
_diffrn_radiation_wavelength 0.5608
_diffrn_reflns_av_R_equivalents 0.06070
_diffrn_reflns_av_sigmaI/netI 0.121
_diffrn_reflns_limit_h_max 8
_diffrn_reflns_limit_h_min -9
_diffrn_reflns_limit_k_max 9
_diffrn_reflns_limit_k_min -9
_diffrn_reflns_limit_l_max 15
_diffrn_reflns_limit_l_min -15
_diffrn_reflns_number 6418
_diffrn_reflns_reduction_process 'Lp corrections applied'
_diffrn_reflns_theta_max 21.3
_diffrn_reflns_theta_min 2.23
_diffrn_standards_decay_% 0.00
_diffrn_standards_interval_count 0
_diffrn_standards_number 0
_exptl_absorpt_coefficient_mu '1.877 mm-1'
_exptl_absorpt_correction_type 'SORTAV (Blessing, 1995)'
_exptl_crystal_colour colourless
_exptl_crystal_density_diffrn 1.586
_exptl_crystal_density_meas ?
_exptl_crystal_description rectangle
_exptl_crystal_F_000 280.00
_exptl_crystal_size_max 0.08
_exptl_crystal_size_mid 0.24
_exptl_crystal_size_min 0.32
_refine_diff_density_max 0.90
_refine_diff_density_min -0.64
_refine_ls_extinction_method none
_refine_ls_goodness_of_fit_all 1.465
_refine_ls_goodness_of_fit_ref 1.460
_refine_ls_hydrogen_treatment yes
_refine_ls_matrix_type full
_refine_ls_number_constraints 0
_refine_ls_number_parameters 186
_refine_ls_number_reflns 1717
_refine_ls_number_restraints 0
_refine_ls_R_factor_all 0.0504
_refine_ls_R_factor_gt 0.0500
_refine_ls_shift/su_max 0.1200
_refine_ls_shift/su_mean 0.0059
_refine_ls_structure_factor_coef F
_refine_ls_weighting_details 'w = 1/[\s^2^(Fo) + 0.00002|Fo|^2^]'
_refine_ls_weighting_scheme sigma
_refine_ls_wR_factor_all 0.0580
_refine_ls_wR_factor_ref 0.0580
_reflns_number_gt 1717
_reflns_number_total 2647
_reflns_threshold_expression I>2.00\s(I)
_cod_data_source_file b207090a.txt
_cod_data_source_block 3
_cod_original_cell_volume 584.50(9)
_cod_original_sg_symbol_H-M 'P -1       '
_cod_original_formula_sum 'C12 H11 Br N2 O '
_cod_database_code 7052494

loop_
_symmetry_equiv_pos_as_xyz
'   +x,   +y,   +z'
'   -x,   -y,   -z'

loop_
_atom_site_label
_atom_site_fract_x
_atom_site_fract_y
_atom_site_fract_z
_atom_site_U_iso_or_equiv
_atom_site_occupancy
_atom_site_refinement_flags
_atom_site_adp_type
_atom_site_calc_flag
_atom_site_calc_attached_atom
Br(1) 1.21856(8) 0.73147(7) 0.47484(4) 0.0730(2) 1.000 . Uani d ?
O(1) 1.0497(4) 0.2793(4) -0.0243(2) 0.0552(9) 1.000 . Uani d ?
N(1) 0.7980(4) 0.2784(4) 0.0564(3) 0.0341(8) 1.000 . Uani d ?
N(2) 0.7316(5) 0.2245(4) -0.1557(3) 0.0420(9) 1.000 . Uani d ?
C(1) 0.8676(6) 0.2615(5) -0.0428(3) 0.0403(11) 1.000 . Uani d ?
C(2) 0.5979(5) 0.2699(5) 0.0429(3) 0.0347(10) 1.000 . Uani d ?
C(3) 0.4691(6) 0.2427(5) -0.0709(3) 0.0403(11) 1.000 . Uani d ?
C(4) 0.5392(6) 0.2171(5) -0.1675(3) 0.0403(10) 1.000 . Uani d ?
C(5) 0.5327(7) 0.2858(7) 0.1514(4) 0.0476(13) 1.000 . Uani d ?
C(6) 0.3972(8) 0.1765(8) -0.2946(4) 0.061(2) 1.000 . Uani d ?
C(7) 0.9458(5) 0.3041(5) 0.1748(3) 0.0370(10) 1.000 . Uani d ?
C(8) 1.0079(6) 0.4771(5) 0.2516(3) 0.0387(11) 1.000 . Uani d ?
C(9) 1.1421(6) 0.4980(6) 0.3643(3) 0.0465(11) 1.000 . Uani d ?
C(10) 1.2221(7) 0.3523(7) 0.3997(4) 0.057(1) 1.000 . Uani d ?
C(11) 1.1627(7) 0.1800(7) 0.3216(4) 0.059(2) 1.000 . Uani d ?
C(12) 1.0231(6) 0.1551(6) 0.2078(4) 0.0471(12) 1.000 . Uani d ?
H(1) 0.348(6) 0.239(5) -0.084(3) 0.045(10) 1.000 . Uiso d ?
H(2) 0.568(8) 0.196(8) 0.197(5) 0.11(2) 1.000 . Uiso d ?
H(3) 0.611(6) 0.402(6) 0.215(4) 0.059(11) 1.000 . Uiso d ?
H(4) 0.416(7) 0.278(6) 0.134(4) 0.052(11) 1.000 . Uiso d ?
H(5) 0.287(7) 0.067(7) -0.303(4) 0.077(12) 1.000 . Uiso d ?
H(6) 0.383(9) 0.280(9) -0.305(6) 0.11(2) 1.000 . Uiso d ?
H(7) 0.451(6) 0.113(6) -0.353(4) 0.062(11) 1.000 . Uiso d ?
H(8) 0.964(5) 0.559(5) 0.228(3) 0.024(9) 1.000 . Uiso d ?
H(9) 1.311(6) 0.373(5) 0.470(4) 0.050(10) 1.000 . Uiso d ?
H(10) 1.211 0.073 0.354 0.067(11) 1.000 . Uiso c ?
H(11) 0.985(5) 0.054(5) 0.161(3) 0.027(9) 1.000 . Uiso d ?

loop_
_atom_site_aniso_label
_atom_site_aniso_U_11
_atom_site_aniso_U_22
_atom_site_aniso_U_33
_atom_site_aniso_U_12
_atom_site_aniso_U_13
_atom_site_aniso_U_23
Br(1) 0.0718(4) 0.0800(4) 0.0500(3) 0.0002(3) 0.0134(2) -0.0053(2)
O(1) 0.029(2) 0.085(2) 0.056(2) 0.014(1) 0.0217(13) 0.012(2)
N(1) 0.025(2) 0.038(2) 0.040(2) 0.0072(12) 0.014(1) 0.0070(13)
N(2) 0.035(2) 0.050(2) 0.044(2) 0.008(1) 0.019(2) 0.007(1)
C(1) 0.032(2) 0.044(2) 0.049(2) 0.010(2) 0.021(2) 0.007(2)
C(2) 0.024(2) 0.034(2) 0.048(2) 0.009(1) 0.015(2) 0.008(2)
C(3) 0.022(2) 0.048(2) 0.050(2) 0.008(2) 0.014(2) 0.007(2)
C(4) 0.035(2) 0.038(2) 0.045(2) 0.004(2) 0.013(2) 0.006(2)
C(5) 0.031(2) 0.071(3) 0.049(2) 0.013(2) 0.023(2) 0.014(2)
C(6) 0.054(3) 0.075(4) 0.043(3) 0.014(3) 0.005(2) 0.006(2)
C(7) 0.023(2) 0.048(2) 0.043(2) 0.008(2) 0.017(2) 0.008(2)
C(8) 0.033(2) 0.045(2) 0.043(2) 0.011(2) 0.014(2) 0.016(2)
C(9) 0.036(2) 0.057(2) 0.042(2) 0.001(2) 0.013(2) 0.008(2)
C(10) 0.046(3) 0.079(3) 0.045(3) 0.013(2) 0.008(2) 0.023(2)
C(11) 0.048(3) 0.071(3) 0.072(3) 0.025(2) 0.019(2) 0.041(3)
C(12) 0.043(2) 0.041(2) 0.062(3) 0.010(2) 0.022(2) 0.014(2)

loop_
_atom_type_symbol
_atom_type_oxidation_number
_atom_type_number_in_cell
_atom_type_scat_dispersion_real
_atom_type_scat_dispersion_imag
_atom_type_scat_source
C 0 24 0.000 0.000
;International Tables for Crystallography
(1992, Vol. C, Table 6.1.1.2)
;
H 0 22 0.000 0.000
;International Tables for Crystallography
(1992, Vol. C, Table 6.1.1.2)
;
N 0 4 0.000 0.000
;International Tables for Crystallography
(1992, Vol. C, Table 6.1.1.2)
;
O 0 2 0.000 0.000
;International Tables for Crystallography
(1992, Vol. C, Table 6.1.1.2)
;
Br 0 2 0.000 0.000
;International Tables for Crystallography
(1992, Vol. C, Tables 4.2.6.8 and 6.1.1.1)
;

loop_
_geom_angle_atom_site_label_1
_geom_angle_atom_site_label_2
_geom_angle_atom_site_label_3
_geom_angle
_geom_angle_site_symmetry_1
_geom_angle_site_symmetry_2
_geom_angle_site_symmetry_3
_geom_angle_publ_flag
C9 BR1 C10 25.1(2) . . . ?
C9 BR1 C8 24.8(2) . . . ?
C9 BR1 H9 42.5(10) . . . no
C9 BR1 H8 40.4(8) . . . no
C9 BR1 H7 165.2(10) . . . no
C9 BR1 H10 114.2 . . . no
C9 BR1 H5 165.2(11) . . . no
C9 BR1 H7 91.9(10) . . . no
C9 BR1 H9 82.1(8) . . . no
C10 BR1 C8 49.8(1) . . . ?
C10 BR1 H9 17.4(10) . . . no
C10 BR1 H8 65.4(8) . . . no
C10 BR1 H7 146.6(9) . . . no
C10 BR1 H10 135.0 . . . no
C10 BR1 H5 146.3(10) . . . no
C10 BR1 H7 95.4(9) . . . no
C10 BR1 H9 64.6(8) . . . no
C8 BR1 H9 67.3(10) . . . no
C8 BR1 H8 15.6(8) . . . no
C8 BR1 H7 156.8(9) . . . no
C8 BR1 H10 92.4 . . . no
C8 BR1 H5 157.0(10) . . . no
C8 BR1 H7 88.2(9) . . . no
C8 BR1 H9 100.3(8) . . . no
H9 BR1 H8 82.8(13) . . . no
H9 BR1 H7 130.0(14) . . . no
H9 BR1 H10 146.0 . . . no
H9 BR1 H5 130.4(14) . . . no
H9 BR1 H7 96.2(13) . . . no
H9 BR1 H9 53.2(16) . . . no
H8 BR1 H7 142.8(13) . . . no
H8 BR1 H10 78.2 . . . no
H8 BR1 H5 143.7(12) . . . no
H8 BR1 H7 85.2(12) . . . no
H8 BR1 H9 110.7(11) . . . no
H7 BR1 H10 64.7 1_666 1_666 1_666 no
H7 BR1 H5 27.2(14) 1_666 1_666 1_666 no
H7 BR1 H7 75.5(16) 1_666 1_666 1_666 no
H7 BR1 H9 84.4(12) 1_666 1_666 1_666 no
H10 BR1 H5 77.9 1_565 1_565 1_565 no
H10 BR1 H7 54.5 1_565 1_565 1_565 no
H10 BR1 H9 108.5 1_565 1_565 1_565 no
H5 BR1 H7 102.4(15) 1_666 1_666 1_666 no
H5 BR1 H9 102.6(12) 1_666 1_666 1_666 no
H7 BR1 H9 56.0(11) 2_765 2_765 2_765 no
C1 O1 N1 33.0(2) . . . ?
C1 O1 N2 30.4(2) . . . ?
C1 O1 H1 153.7(11) . . . no
C1 O1 H11 94.1(9) . . . no
C1 O1 C7 65.9(3) . . . ?
C1 O1 H4 146.6(11) . . . no
C1 O1 H8 93.3(8) . . . no
C1 O1 H11 78.0(8) . . . no
C1 O1 C12 80.4(3) . . . ?
C1 O1 C3 160.0(3) . . . ?
C1 O1 C1 93.3(3) . . . ?
C1 O1 C5 152.8(3) . . . ?
C1 O1 C4 17.9(2) . . . ?
C1 O1 N1 104.5(3) . . . ?
C1 O1 O1 72.6(3) . . . ?
C1 O1 C12 91.1(3) . . . ?
C1 O1 C8 87.6(3) . . . ?
C1 O1 C8 75.2(3) . . . ?
C1 O1 C2 21.8(2) . . . ?
N1 O1 N2 63.3(1) . . . ?
N1 O1 H1 168.2(10) . . . no
N1 O1 H11 110.7(9) . . . no
N1 O1 C7 32.96(13) . . . ?
N1 O1 H4 114.6(11) . . . no
N1 O1 H8 120.4(8) . . . no
N1 O1 H11 54.4(7) . . . no
N1 O1 C12 51.2(1) . . . ?
N1 O1 C3 163.7(2) . . . ?
N1 O1 C1 87.7(2) . . . ?
N1 O1 C5 120.7(2) . . . ?
N1 O1 C4 50.90(13) . . . ?
N1 O1 N1 108.7(1) . . . ?
N1 O1 O1 70.42(13) . . . ?
N1 O1 C12 108.5(2) . . . ?
N1 O1 C8 112.5(2) . . . ?
N1 O1 C8 44.35(12) . . . ?
N1 O1 C2 11.21(11) . . . ?
N2 O1 H1 124.2(11) . . . no
N2 O1 H11 77.5(8) . . . no
N2 O1 C7 96.2(2) . . . ?
N2 O1 H4 169.5(11) . . . no
N2 O1 H8 68.2(8) . . . no
N2 O1 H11 101.2(7) . . . no
N2 O1 C12 107.7(2) . . . ?
N2 O1 C3 130.6(2) . . . ?
N2 O1 C1 97.9(2) . . . ?
N2 O1 C5 170.1(2) . . . ?
N2 O1 C4 12.52(12) . . . ?
N2 O1 N1 96.9(2) . . . ?
N2 O1 O1 80.0(1) . . . ?
N2 O1 C12 74.5(2) . . . ?
N2 O1 C8 65.2(1) . . . ?
N2 O1 C8 104.2(2) . . . ?
N2 O1 C2 52.21(13) . . . ?
H1 O1 H11 65.5(14) 1_655 1_655 1_655 no
H1 O1 C7 137.8(10) 1_655 1_655 1_655 no
H1 O1 H4 56.1(15) 1_655 1_655 1_655 no
H1 O1 H8 71.3(13) 1_655 1_655 1_655 no
H1 O1 H11 113.8(12) 1_655 1_655 1_655 no
H1 O1 C12 117.4(10) 1_655 1_655 1_655 no
H1 O1 C3 6.4(11) 1_655 1_655 1_655 no
H1 O1 C1 99.4(10) 1_655 1_655 1_655 no
H1 O1 C5 50.3(10) 1_655 1_655 1_655 no
H1 O1 C4 136.7(11) 1_655 1_655 1_655 no
H1 O1 N1 80.4(10) 1_655 1_655 1_655 no
H1 O1 O1 118.2(10) 1_655 1_655 1_655 no
H1 O1 C12 68.2(11) 1_655 1_655 1_655 no
H1 O1 C8 79.2(10) 1_655 1_655 1_655 no
H1 O1 C8 131.1(11) 1_655 1_655 1_655 no
H1 O1 C2 171.9(11) 1_655 1_655 1_655 no
H11 O1 C7 119.7(9) 2_755 2_755 2_755 no
H11 O1 H4 94.4(13) 2_755 2_755 2_755 no
H11 O1 H8 89.6(11) 2_755 2_755 2_755 no
H11 O1 H11 83.7(12) 2_755 2_755 2_755 no
H11 O1 C12 98.4(8) 2_755 2_755 2_755 no
H11 O1 C3 69.6(9) 2_755 2_755 2_755 no
H11 O1 C1 155.4(9) 2_755 2_755 2_755 no
H11 O1 C5 92.6(8) 2_755 2_755 2_755 no
H11 O1 C4 85.2(9) 2_755 2_755 2_755 no
H11 O1 N1 131.8(9) 2_755 2_755 2_755 no
H11 O1 O1 153.4(8) 2_755 2_755 2_755 no
H11 O1 C12 3.1(9) 2_755 2_755 2_755 no
H11 O1 C8 97.2(8) 2_755 2_755 2_755 no
H11 O1 C8 140.0(9) 2_755 2_755 2_755 no
H11 O1 C2 106.5(9) 2_755 2_755 2_755 no
C7 O1 H4 81.9(11) . . . no
C7 O1 H8 143.9(8) . . . no
C7 O1 H11 38.1(7) . . . no
C7 O1 C12 26.19(13) . . . ?
C7 O1 C3 131.8(2) . . . ?
C7 O1 C1 84.7(2) . . . ?
C7 O1 C5 87.9(1) . . . ?
C7 O1 C4 83.8(1) . . . ?
C7 O1 N1 108.5(2) . . . ?
C7 O1 O1 76.5(1) . . . ?
C7 O1 C12 119.0(2) . . . ?
C7 O1 C8 134.7(2) . . . ?
C7 O1 C8 21.01(12) . . . ?
C7 O1 C2 44.16(12) . . . ?
H4 O1 H8 119.0(13) 1_655 1_655 1_655 no
H4 O1 H11 71.0(13) 1_655 1_655 1_655 no
H4 O1 C12 66.5(11) 1_655 1_655 1_655 no
H4 O1 C3 49.9(11) 1_655 1_655 1_655 no
H4 O1 C1 92.2(10) 1_655 1_655 1_655 no
H4 O1 C5 6.2(11) 1_655 1_655 1_655 no
H4 O1 C4 163.3(11) 1_655 1_655 1_655 no
H4 O1 N1 93.5(10) 1_655 1_655 1_655 no
H4 O1 O1 109.5(10) 1_655 1_655 1_655 no
H4 O1 C12 97.3(10) 1_655 1_655 1_655 no
H4 O1 C8 123.2(11) 1_655 1_655 1_655 no
H4 O1 C8 77.6(10) 1_655 1_655 1_655 no
H4 O1 C2 125.7(11) 1_655 1_655 1_655 no
H8 O1 H11 168.5(11) 2_765 2_765 2_765 no
H8 O1 C12 170.0(8) 2_765 2_765 2_765 no
H8 O1 C3 75.7(8) 2_765 2_765 2_765 no
H8 O1 C1 66.5(8) 2_765 2_765 2_765 no
H8 O1 C5 113.1(8) 2_765 2_765 2_765 no
H8 O1 C4 77.7(8) 2_765 2_765 2_765 no
H8 O1 N1 46.0(8) 2_765 2_765 2_765 no
H8 O1 O1 68.9(8) 2_765 2_765 2_765 no
H8 O1 C12 89.1(8) 2_765 2_765 2_765 no
H8 O1 C8 9.1(8) 2_765 2_765 2_765 no
H8 O1 C8 128.8(8) 2_765 2_765 2_765 no
H8 O1 C2 110.8(8) 2_765 2_765 2_765 no
H11 O1 C12 15.2(7) . . . no
H11 O1 C3 110.3(7) . . . no
H11 O1 C1 120.9(8) . . . no
H11 O1 C5 76.6(7) . . . no
H11 O1 C4 92.4(7) . . . no
H11 O1 N1 143.2(8) . . . no
H11 O1 O1 114.6(8) . . . no
H11 O1 C12 83.7(8) . . . no
H11 O1 C8 165.6(7) . . . no
H11 O1 C8 56.5(8) . . . no
H11 O1 C2 62.7(7) . . . no
C12 O1 C3 112.5(2) . . . ?
C12 O1 C1 105.9(2) . . . ?
C12 O1 C5 72.6(1) . . . ?
C12 O1 C4 97.0(1) . . . ?
C12 O1 N1 128.0(2) . . . ?
C12 O1 O1 101.7(2) . . . ?
C12 O1 C12 98.6(2) . . . ?
C12 O1 C8 160.9(2) . . . ?
C12 O1 C8 42.24(13) . . . ?
C12 O1 C2 61.35(12) . . . ?
C3 O1 C1 97.3(1) 1_655 1_655 1_655 ?
C3 O1 C5 44.01(12) 1_655 1_655 1_655 ?
C3 O1 C4 143.1(2) 1_655 1_655 1_655 ?
C3 O1 N1 80.03(12) 1_655 1_655 1_655 ?
C3 O1 O1 117.0(2) 1_655 1_655 1_655 ?
C3 O1 C12 72.40(13) 1_655 1_655 1_655 ?
C3 O1 C8 83.27(13) 1_655 1_655 1_655 ?
C3 O1 C8 124.7(2) 1_655 1_655 1_655 ?
C3 O1 C2 172.7(2) 1_655 1_655 1_655 ?
C1 O1 C5 91.4(2) 2_765 2_765 2_765 ?
C1 O1 C4 95.09(13) 2_765 2_765 2_765 ?
C1 O1 N1 23.85(9) 2_765 2_765 2_765 ?
C1 O1 O1 20.73(10) 2_765 2_765 2_765 ?
C1 O1 C12 155.5(2) 2_765 2_765 2_765 ?
C1 O1 C8 59.76(13) 2_765 2_765 2_765 ?
C1 O1 C8 64.63(13) 2_765 2_765 2_765 ?
C1 O1 C2 88.51(13) 2_765 2_765 2_765 ?
C5 O1 C4 169.0(2) 1_655 1_655 1_655 ?
C5 O1 N1 90.3(1) 1_655 1_655 1_655 ?
C5 O1 O1 109.8(2) 1_655 1_655 1_655 ?
C5 O1 C12 95.6(2) 1_655 1_655 1_655 ?
C5 O1 C8 117.7(1) 1_655 1_655 1_655 ?
C5 O1 C8 82.75(13) 1_655 1_655 1_655 ?
C5 O1 C2 131.9(1) 1_655 1_655 1_655 ?
C4 O1 N1 99.23(12) . . . ?
C4 O1 O1 75.38(12) . . . ?
C4 O1 C12 82.10(13) . . . ?
C4 O1 C8 73.36(12) . . . ?
C4 O1 C8 91.97(12) . . . ?
C4 O1 C2 39.73(11) . . . ?
N1 O1 O1 38.23(9) 2_765 2_765 2_765 ?
N1 O1 C12 132.3(1) 2_765 2_765 2_765 ?
N1 O1 C8 41.38(10) 2_765 2_765 2_765 ?
N1 O1 C8 88.09(12) 2_765 2_765 2_765 ?
N1 O1 C2 106.77(12) 2_765 2_765 2_765 ?
O1 O1 C12 151.2(2) 2_765 2_765 2_765 ?
O1 O1 C8 60.25(12) 2_765 2_765 2_765 ?
O1 O1 C8 59.98(12) 2_765 2_765 2_765 ?
O1 O1 C2 69.28(11) 2_765 2_765 2_765 ?
C12 O1 C8 96.4(1) 2_755 2_755 2_755 ?
C12 O1 C8 139.6(2) 2_755 2_755 2_755 ?
C12 O1 C2 103.9(1) 2_755 2_755 2_755 ?
C8 O1 C8 120.23(12) 2_765 2_765 2_765 ?
C8 O1 C2 103.51(13) 2_765 2_765 2_765 ?
C8 O1 C2 54.19(11) . . . ?
C2 N1 C1 121.7(4) . . . ?
C2 N1 C7 120.9(3) . . . ?
C2 N1 O1 150.1(3) . . . ?
C2 N1 C3 31.2(2) . . . ?
C2 N1 N2 91.8(3) . . . ?
C2 N1 C12 123.7(3) . . . ?
C2 N1 C8 110.1(3) . . . ?
C2 N1 C5 31.7(2) . . . ?
C2 N1 H8 101.7(9) . . . no
C2 N1 H11 120.3(9) . . . no
C2 N1 C4 62.1(2) . . . ?
C2 N1 H3 48.5(11) . . . no
C2 N1 H2 46.9(14) . . . no
C2 N1 H1 24.2(9) . . . no
C2 N1 H4 22.5(9) . . . no
C2 N1 O1 102.3(2) . . . ?
C1 N1 C7 117.4(3) . . . ?
C1 N1 O1 28.5(2) . . . ?
C1 N1 C3 90.5(3) . . . ?
C1 N1 N2 30.0(2) . . . ?
C1 N1 C12 106.7(3) . . . ?
C1 N1 C8 120.7(3) . . . ?
C1 N1 C5 153.4(3) . . . ?
C1 N1 H8 117.7(9) . . . no
C1 N1 H11 97.8(9) . . . no
C1 N1 C4 59.6(2) . . . ?
C1 N1 H3 160.7(10) . . . no
C1 N1 H2 159.0(14) . . . no
C1 N1 H1 97.5(9) . . . no
C1 N1 H4 144.2(9) . . . no
C1 N1 O1 72.7(2) . . . ?
C7 N1 O1 89.0(2) . . . ?
C7 N1 C3 152.0(3) . . . ?
C7 N1 N2 147.3(3) . . . ?
C7 N1 C12 29.5(2) . . . ?
C7 N1 C8 29.4(2) . . . ?
C7 N1 C5 89.1(3) . . . ?
C7 N1 H8 47.4(9) . . . no
C7 N1 H11 48.1(9) . . . no
C7 N1 C4 176.3(3) . . . ?
C7 N1 H3 75.0(10) . . . no
C7 N1 H2 76.6(14) . . . no
C7 N1 H1 145.0(9) . . . no
C7 N1 H4 98.4(9) . . . no
C7 N1 O1 94.8(2) . . . ?
O1 N1 C3 118.9(2) . . . ?
O1 N1 N2 58.5(1) . . . ?
O1 N1 C12 82.6(2) . . . ?
O1 N1 C8 95.3(2) . . . ?
O1 N1 C5 177.8(2) . . . ?
O1 N1 H8 98.0(9) . . . no
O1 N1 H11 79.5(9) . . . no
O1 N1 C4 88.1(2) . . . ?
O1 N1 H3 156.2(11) . . . no
O1 N1 H2 159.4(14) . . . no
O1 N1 H1 125.9(9) . . . no
O1 N1 H4 172.6(9) . . . no
O1 N1 O1 71.3(1) . . . ?
C3 N1 N2 60.6(2) . . . ?
C3 N1 C12 145.4(2) . . . ?
C3 N1 C8 135.9(2) . . . ?
C3 N1 C5 62.9(2) . . . ?
C3 N1 H8 121.7(9) . . . no
C3 N1 H11 132.2(9) . . . no
C3 N1 C4 31.0(2) . . . ?
C3 N1 H3 78.3(11) . . . no
C3 N1 H2 76.4(14) . . . no
C3 N1 H1 7.0(9) . . . no
C3 N1 H4 53.7(9) . . . no
C3 N1 O1 94.2(2) . . . ?
N2 N1 C12 130.1(2) . . . ?
N2 N1 C8 144.9(2) . . . ?
N2 N1 C5 123.5(2) . . . ?
N2 N1 H8 133.7(9) . . . no
N2 N1 H11 115.4(9) . . . no
N2 N1 C4 29.63(13) . . . ?
N2 N1 H3 136.8(10) . . . no
N2 N1 H2 133.3(14) . . . no
N2 N1 H1 67.6(9) . . . no
N2 N1 H4 114.2(9) . . . no
N2 N1 O1 79.06(13) . . . ?
C12 N1 C8 58.8(2) . . . ?
C12 N1 C5 96.3(2) . . . ?
C12 N1 H8 76.9(9) . . . no
C12 N1 H11 18.7(9) . . . no
C12 N1 C4 147.6(2) . . . ?
C12 N1 H3 91.1(10) . . . no
C12 N1 H2 77.6(14) . . . no
C12 N1 H1 141.7(9) . . . no
C12 N1 H4 104.3(9) . . . no
C12 N1 O1 119.2(2) . . . ?
C8 N1 C5 82.5(2) . . . ?
C8 N1 H8 18.1(9) . . . no
C8 N1 H11 77.5(9) . . . no
C8 N1 C4 153.3(2) . . . ?
C8 N1 H3 62.2(11) . . . no
C8 N1 H2 79.4(14) . . . no
C8 N1 H1 130.3(9) . . . no
C8 N1 H4 90.7(9) . . . no
C8 N1 O1 69.9(1) . . . ?
C5 N1 H8 79.9(9) . . . no
C5 N1 H11 100.1(9) . . . no
C5 N1 C4 93.8(2) . . . ?
C5 N1 H3 21.7(11) . . . no
C5 N1 H2 20.2(14) . . . no
C5 N1 H1 55.9(9) . . . no
C5 N1 H4 9.2(9) . . . no
C5 N1 O1 107.7(2) . . . ?
H8 N1 H11 95.5(13) . . . no
H8 N1 C4 135.3(9) . . . no
H8 N1 H3 58.2(14) . . . no
H8 N1 H2 83.2(17) . . . no
H8 N1 H1 117.3(12) . . . no
H8 N1 H4 86.4(13) . . . no
H8 N1 O1 54.9(9) . . . no
H11 N1 C4 129.0(9) . . . no
H11 N1 H3 101.4(14) . . . no
H11 N1 H2 80.0(17) . . . no
H11 N1 H1 130.9(13) . . . no
H11 N1 H4 106.2(13) . . . no
H11 N1 O1 133.2(9) . . . no
C4 N1 H3 108.5(10) . . . no
C4 N1 H2 105.7(14) . . . no
C4 N1 H1 38.0(9) . . . no
C4 N1 H4 84.6(9) . . . no
C4 N1 O1 86.33(13) . . . ?
H3 N1 H2 31.6(17) . . . no
H3 N1 H1 71.5(14) . . . no
H3 N1 H4 28.7(13) . . . no
H3 N1 O1 92.2(11) . . . no
H2 N1 H1 69.8(17) . . . no
H2 N1 H4 26.9(15) . . . no
H2 N1 O1 123.8(14) . . . no
H1 N1 H4 46.7(13) . . . no
H1 N1 O1 95.9(8) . . . no
H4 N1 O1 106.8(9) . . . no
C4 N2 C1 118.6(4) . . . ?
C4 N2 O1 145.7(3) . . . ?
C4 N2 C3 29.0(2) . . . ?
C4 N2 N1 87.6(3) . . . ?
C4 N2 C6 34.4(3) . . . ?
C4 N2 H7 56.2(13) . . . no
C4 N2 H6 37.9(17) . . . no
C4 N2 C2 58.1(3) . . . ?
C4 N2 H8 136.3(8) . . . no
C4 N2 H5 30.7(11) . . . no
C4 N2 H1 20.5(9) . . . no
C4 N2 H11 137.3(8) . . . no
C4 N2 H10 112.0 . . . no
C4 N2 C8 123.3(3) . . . ?
C4 N2 H2 61.6(11) . . . no
C1 N2 O1 27.2(2) . . . ?
C1 N2 C3 89.6(3) . . . ?
C1 N2 N1 31.0(2) . . . ?
C1 N2 C6 152.9(3) . . . ?
C1 N2 H7 170.4(12) . . . no
C1 N2 H6 148.3(16) . . . no
C1 N2 C2 60.5(2) . . . ?
C1 N2 H8 88.3(8) . . . no
C1 N2 H5 143.3(11) . . . no
C1 N2 H1 98.0(9) . . . no
C1 N2 H11 73.5(8) . . . no
C1 N2 H10 117.7 . . . no
C1 N2 C8 95.0(3) . . . ?
C1 N2 H2 106.7(12) . . . no
O1 N2 C3 116.7(2) . . . ?
O1 N2 N1 58.2(1) . . . ?
O1 N2 C6 178.2(3) . . . ?
O1 N2 H7 157.6(13) . . . no
O1 N2 H6 161.3(16) . . . no
O1 N2 C2 87.7(2) . . . ?
O1 N2 H8 65.7(8) . . . no
O1 N2 H5 165.3(11) . . . no
O1 N2 H1 125.2(8) . . . no
O1 N2 H11 57.0(8) . . . no
O1 N2 H10 96.8 . . . no
O1 N2 C8 75.6(2) . . . ?
O1 N2 H2 117.1(12) . . . no
C3 N2 N1 58.6(2) . . . ?
C3 N2 C6 63.4(2) . . . ?
C3 N2 H7 84.8(13) . . . no
C3 N2 H6 64.7(16) . . . no
C3 N2 C2 29.1(1) . . . ?
C3 N2 H8 144.2(8) . . . no
C3 N2 H5 57.4(10) . . . no
C3 N2 H1 8.5(8) . . . no
C3 N2 H11 132.4(8) . . . no
C3 N2 H10 132.8 . . . no
C3 N2 C8 132.7(2) . . . ?
C3 N2 H2 67.1(11) . . . no
N1 N2 C6 122.0(2) . . . ?
N1 N2 H7 142.2(13) . . . no
N1 N2 H6 121.1(16) . . . no
N1 N2 C2 29.52(12) . . . ?
N1 N2 H8 114.3(8) . . . no
N1 N2 H5 113.5(10) . . . no
N1 N2 H1 67.1(8) . . . no
N1 N2 H11 94.7(7) . . . no
N1 N2 H10 136.6 . . . no
N1 N2 C8 116.6(2) . . . ?
N1 N2 H2 90.9(12) . . . no
C6 N2 H7 22.9(12) . . . no
C6 N2 H6 17.0(16) . . . no
C6 N2 C2 92.4(2) . . . ?
C6 N2 H8 113.1(8) . . . no
C6 N2 H5 16.3(10) . . . no
C6 N2 H1 54.9(8) . . . no
C6 N2 H11 124.4(8) . . . no
C6 N2 H10 84.1 . . . no
C6 N2 C8 103.1(2) . . . ?
C6 N2 H2 64.6(11) . . . no
H7 N2 H6 32.8(18) . . . no
H7 N2 C2 113.4(13) . . . no
H7 N2 H8 100.8(14) . . . no
H7 N2 H5 28.8(16) . . . no
H7 N2 H1 76.5(15) . . . no
H7 N2 H11 104.7(14) . . . no
H7 N2 H10 62.0 . . . no
H7 N2 C8 94.5(12) . . . no
H7 N2 H2 63.9(16) . . . no
H6 N2 C2 92.9(16) . . . no
H6 N2 H8 101.7(18) . . . no
H6 N2 H5 32.4(18) . . . no
H6 N2 H1 56.6(18) . . . no
H6 N2 H11 137.5(17) . . . no
H6 N2 H10 93.9 . . . no
H6 N2 C8 90.1(17) . . . no
H6 N2 H2 81.1(19) . . . no
C2 N2 H8 135.0(7) . . . no
C2 N2 H5 85.1(10) . . . no
C2 N2 H1 37.6(8) . . . no
C2 N2 H11 115.5(7) . . . no
C2 N2 H10 143.3 . . . no
C2 N2 C8 130.7(2) . . . ?
C2 N2 H2 77.2(11) . . . no
H8 N2 H5 127.6(13) 2_765 2_765 2_765 no
H8 N2 H1 143.5(12) 2_765 2_765 2_765 no
H8 N2 H11 80.7(11) 2_765 2_765 2_765 no
H8 N2 H10 78.4 2_765 2_765 2_765 no
H8 N2 C8 13.2(8) 2_765 2_765 2_765 no
H8 N2 H2 146.7(14) 2_765 2_765 2_765 no
H5 N2 H1 49.5(13) . . . no
H5 N2 H11 115.4(13) . . . no
H5 N2 H10 81.6 . . . no
H5 N2 C8 118.6(11) . . . no
H5 N2 H2 48.7(15) . . . no
H1 N2 H11 135.6(11) . . . no
H1 N2 H10 127.5 . . . no
H1 N2 C8 130.8(8) . . . no
H1 N2 H2 65.1(14) . . . no
H11 N2 H10 44.5 2_755 2_755 2_755 no
H11 N2 C8 93.5(8) 2_755 2_755 2_755 no
H11 N2 H2 75.7(13) 2_755 2_755 2_755 no
H10 N2 C8 85.3 2_755 2_755 2_755 no
H10 N2 H2 68.3 2_755 2_755 2_755 no
C8 N2 H2 151.4(12) 2_765 2_765 2_765 no
O1 C1 N2 122.5(4) . . . ?
O1 C1 N1 118.6(4) . . . ?
O1 C1 C4 152.6(4) . . . ?
O1 C1 C2 147.3(4) . . . ?
O1 C1 C7 86.7(3) . . . ?
O1 C1 C3 176.0(4) . . . ?
O1 C1 H11 61.9(8) . . . no
O1 C1 H11 79.1(8) . . . no
O1 C1 C12 77.0(3) . . . ?
O1 C1 H8 64.1(7) . . . no
O1 C1 O1 86.7(3) . . . ?
O1 C1 C8 84.3(3) . . . ?
O1 C1 H8 89.5(7) . . . no
O1 C1 H1 176.3(8) . . . no
N2 C1 N1 119.0(4) . . . ?
N2 C1 C4 30.3(2) . . . ?
N2 C1 C2 90.2(3) . . . ?
N2 C1 C7 150.7(3) . . . ?
N2 C1 C3 60.5(2) . . . ?
N2 C1 H11 80.9(8) . . . no
N2 C1 H11 136.7(8) . . . no
N2 C1 C12 149.5(3) . . . ?
N2 C1 H8 66.5(7) . . . no
N2 C1 O1 100.2(3) . . . ?
N2 C1 C8 148.8(3) . . . ?
N2 C1 H8 137.6(7) . . . no
N2 C1 H1 59.7(8) . . . no
N1 C1 C4 88.8(3) . . . ?
N1 C1 C2 28.8(2) . . . ?
N1 C1 C7 31.9(2) . . . ?
N1 C1 C3 58.6(2) . . . ?
N1 C1 H11 130.2(8) . . . no
N1 C1 H11 55.4(8) . . . no
N1 C1 C12 48.1(2) . . . ?
N1 C1 H8 150.9(7) . . . no
N1 C1 O1 83.4(2) . . . ?
N1 C1 C8 38.4(2) . . . ?
N1 C1 H8 40.9(7) . . . no
N1 C1 H1 59.4(8) . . . no
C4 C1 C2 60.0(2) . . . ?
C4 C1 C7 120.6(2) . . . ?
C4 C1 C3 30.3(2) . . . ?
C4 C1 H11 102.5(8) . . . no
C4 C1 H11 121.9(8) . . . no
C4 C1 C12 128.0(2) . . . ?
C4 C1 H8 91.6(7) . . . no
C4 C1 O1 95.8(2) . . . ?
C4 C1 C8 121.0(2) . . . ?
C4 C1 H8 113.1(7) . . . no
C4 C1 H1 29.4(7) . . . no
C2 C1 C7 60.7(2) . . . ?
C2 C1 C3 29.8(2) . . . ?
C2 C1 H11 132.5(8) . . . no
C2 C1 H11 76.9(8) . . . no
C2 C1 C12 74.0(2) . . . ?
C2 C1 H8 139.7(7) . . . no
C2 C1 O1 86.1(2) . . . ?
C2 C1 C8 64.2(2) . . . ?
C2 C1 H8 61.7(7) . . . no
C2 C1 H1 30.6(7) . . . no
C7 C1 C3 90.4(2) . . . ?
C7 C1 H11 115.1(7) . . . no
C7 C1 H11 38.6(8) . . . no
C7 C1 C12 24.7(1) . . . ?
C7 C1 H8 138.4(7) . . . no
C7 C1 O1 82.5(2) . . . ?
C7 C1 C8 20.13(13) . . . ?
C7 C1 H8 32.3(7) . . . no
C7 C1 H1 91.3(7) . . . no
C3 C1 H11 121.9(8) . . . no
C3 C1 H11 100.4(8) . . . no
C3 C1 C12 101.5(2) . . . ?
C3 C1 H8 116.9(7) . . . no
C3 C1 O1 90.2(2) . . . ?
C3 C1 C8 92.1(2) . . . ?
C3 C1 H8 86.6(7) . . . no
C3 C1 H1 0.9(8) . . . no
H11 C1 H11 78.4(12) 2_755 2_755 2_755 no
H11 C1 C12 90.7(7) 2_755 2_755 2_755 no
H11 C1 H8 78.0(10) 2_755 2_755 2_755 no
H11 C1 O1 141.3(8) 2_755 2_755 2_755 no
H11 C1 C8 129.3(7) 2_755 2_755 2_755 no
H11 C1 H8 141.5(10) 2_755 2_755 2_755 no
H11 C1 H1 121.8(11) 2_755 2_755 2_755 no
H11 C1 C12 15.1(7) . . . no
H11 C1 H8 142.4(10) . . . no
H11 C1 O1 119.5(8) . . . no
H11 C1 C8 57.8(8) . . . no
H11 C1 H8 70.7(10) . . . no
H11 C1 H1 101.3(11) . . . no
C12 C1 H8 140.4(7) . . . no
C12 C1 O1 104.4(2) . . . ?
C12 C1 C8 42.95(13) . . . ?
C12 C1 H8 56.0(7) . . . no
C12 C1 H1 102.4(7) . . . no
H8 C1 O1 67.6(7) 2_765 2_765 2_765 no
H8 C1 C8 121.6(7) 2_765 2_765 2_765 no
H8 C1 H8 114.0(7) 2_765 2_765 2_765 no
H8 C1 H1 116.0(10) 2_765 2_765 2_765 no
O1 C1 C8 62.48(12) 2_765 2_765 2_765 ?
O1 C1 H8 50.5(7) 2_765 2_765 2_765 no
O1 C1 H1 90.0(7) 2_765 2_765 2_765 no
C8 C1 H8 13.2(6) . . . no
C8 C1 H1 92.8(7) . . . no
H8 C1 H1 87.2(10) . . . no
C3 C2 N1 117.2(4) . . . ?
C3 C2 C5 123.5(4) . . . ?
C3 C2 H1 21.6(14) . . . no
C3 C2 H4 101.2(16) . . . no
C3 C2 H2 133.2(19) . . . no
C3 C2 H3 136.1(13) . . . no
C3 C2 C4 30.2(2) . . . ?
C3 C2 C1 87.7(3) . . . ?
C3 C2 C7 147.7(3) . . . ?
C3 C2 N2 58.5(3) . . . ?
C3 C2 H8 140.2(8) . . . no
C3 C2 C8 151.0(3) . . . ?
C3 C2 C12 142.9(3) . . . ?
C3 C2 H11 131.0(7) . . . no
C3 C2 O1 98.5(3) . . . ?
C3 C2 H1 91.3(8) . . . no
N1 C2 C5 119.2(4) . . . ?
N1 C2 H1 138.8(15) . . . no
N1 C2 H4 141.6(15) . . . no
N1 C2 H2 103.9(18) . . . no
N1 C2 H3 102.0(14) . . . no
N1 C2 C4 87.0(3) . . . ?
N1 C2 C1 29.5(2) . . . ?
N1 C2 C7 30.5(2) . . . ?
N1 C2 N2 58.7(2) . . . ?
N1 C2 H8 52.7(7) . . . no
N1 C2 C8 46.0(2) . . . ?
N1 C2 C12 36.7(2) . . . ?
N1 C2 H11 39.6(7) . . . no
N1 C2 O1 18.7(2) . . . ?
N1 C2 H1 92.8(8) . . . no
C5 C2 H1 102.0(15) . . . no
C5 C2 H4 22.4(15) . . . no
C5 C2 H2 25.0(18) . . . no
C5 C2 H3 26.6(14) . . . no
C5 C2 C4 153.6(4) . . . ?
C5 C2 C1 148.7(4) . . . ?
C5 C2 C7 88.8(3) . . . ?
C5 C2 N2 176.7(3) . . . ?
C5 C2 H8 80.1(8) . . . no
C5 C2 C8 78.5(3) . . . ?
C5 C2 C12 87.8(3) . . . ?
C5 C2 H11 93.7(7) . . . no
C5 C2 O1 137.9(3) . . . ?
C5 C2 H1 87.4(8) . . . no
H1 C2 H4 79.6(22) . . . no
H1 C2 H2 114.3(23) . . . no
H1 C2 H3 116.4(19) . . . no
H1 C2 C4 51.8(14) . . . no
H1 C2 C1 109.3(14) . . . no
H1 C2 C7 169.3(14) . . . no
H1 C2 N2 80.1(14) . . . no
H1 C2 H8 144.5(15) . . . no
H1 C2 C8 158.8(13) . . . no
H1 C2 C12 157.7(13) . . . no
H1 C2 H11 144.1(15) . . . no
H1 C2 O1 120.1(14) . . . no
H1 C2 H1 89.3(15) . . . no
H4 C2 H2 41.2(21) . . . no
H4 C2 H3 43.5(20) . . . no
H4 C2 C4 131.3(15) . . . no
H4 C2 C1 171.0(15) . . . no
H4 C2 C7 111.1(15) . . . no
H4 C2 N2 159.5(15) . . . no
H4 C2 H8 98.3(17) . . . no
H4 C2 C8 99.4(15) . . . no
H4 C2 C12 108.6(15) . . . no
H4 C2 H11 112.3(16) . . . no
H4 C2 O1 160.3(15) . . . no
H4 C2 H1 87.3(16) . . . no
H2 C2 H3 42.1(22) . . . no
H2 C2 C4 153.6(19) . . . no
H2 C2 C1 130.7(18) . . . no
H2 C2 C7 75.6(18) . . . no
H2 C2 N2 151.7(18) . . . no
H2 C2 H8 82.5(21) . . . no
H2 C2 C8 74.9(19) . . . no
H2 C2 C12 68.1(18) . . . no
H2 C2 H11 71.1(19) . . . no
H2 C2 O1 121.5(18) . . . no
H2 C2 H1 108.7(20) . . . no
H3 C2 C4 159.2(13) . . . no
H3 C2 C1 129.1(14) . . . no
H3 C2 C7 73.6(13) . . . no
H3 C2 N2 154.0(14) . . . no
H3 C2 H8 54.9(15) . . . no
H3 C2 C8 56.6(14) . . . no
H3 C2 C12 80.8(13) . . . no
H3 C2 H11 91.6(15) . . . no
H3 C2 O1 118.9(14) . . . no
H3 C2 H1 66.8(16) . . . no
C4 C2 C1 57.6(2) . . . ?
C4 C2 C7 117.5(2) . . . ?
C4 C2 N2 28.33(13) . . . ?
C4 C2 H8 122.2(8) . . . no
C4 C2 C8 126.7(2) . . . ?
C4 C2 C12 115.7(2) . . . ?
C4 C2 H11 106.8(7) . . . no
C4 C2 O1 68.4(2) . . . ?
C4 C2 H1 94.4(7) . . . no
C1 C2 C7 60.0(2) . . . ?
C1 C2 N2 29.24(13) . . . ?
C1 C2 H8 75.0(7) . . . no
C1 C2 C8 72.7(2) . . . ?
C1 C2 C12 62.8(2) . . . ?
C1 C2 H11 60.1(7) . . . no
C1 C2 O1 10.87(13) . . . ?
C1 C2 H1 93.6(8) . . . no
C7 C2 N2 89.2(2) . . . ?
C7 C2 H8 37.1(7) . . . no
C7 C2 C8 24.07(13) . . . ?
C7 C2 C12 20.0(1) . . . ?
C7 C2 H11 32.6(7) . . . no
C7 C2 O1 49.16(13) . . . ?
C7 C2 H1 91.5(8) . . . no
N2 C2 H8 99.7(7) . . . no
N2 C2 C8 100.5(2) . . . ?
N2 C2 C12 89.4(2) . . . ?
N2 C2 H11 83.1(7) . . . no
N2 C2 O1 40.11(11) . . . ?
N2 C2 H1 95.2(8) . . . no
H8 C2 C8 14.2(7) . . . no
H8 C2 C12 56.4(7) . . . no
H8 C2 H11 69.7(10) . . . no
H8 C2 O1 65.8(7) . . . no
H8 C2 H1 55.3(10) . . . no
C8 C2 C12 42.57(13) . . . ?
C8 C2 H11 56.0(7) . . . no
C8 C2 O1 62.30(12) . . . ?
C8 C2 H1 69.5(8) . . . no
C12 C2 H11 13.7(6) . . . no
C12 C2 O1 53.36(12) . . . ?
C12 C2 H1 111.4(8) . . . no
H11 C2 O1 52.5(7) . . . no
H11 C2 H1 123.9(11) . . . no
O1 C2 H1 92.3(8) . . . no
H1 C3 C2 121.2(33) . . . no
H1 C3 C4 118.7(33) . . . no
H1 C3 N1 152.8(32) . . . no
H1 C3 N2 146.5(33) . . . no
H1 C3 C5 91.6(32) . . . no
H1 C3 C6 87.8(32) . . . no
H1 C3 H4 73.8(34) . . . no
H1 C3 H5 74.1(34) . . . no
H1 C3 C1 176.0(32) . . . no
H1 C3 H6 83.7(36) . . . no
H1 C3 H2 96.4(35) . . . no
H1 C3 H3 96.9(33) . . . no
H1 C3 O1 19.5(32) . . . no
H1 C3 H7 97.6(34) . . . no
H1 C3 H2 97.3(34) . . . no
H1 C3 H11 37.1(32) . . . no
H1 C3 H3 77.4(32) . . . no
C2 C3 C4 120.1(4) . . . ?
C2 C3 N1 31.6(2) . . . ?
C2 C3 N2 92.4(3) . . . ?
C2 C3 C5 29.7(2) . . . ?
C2 C3 C6 151.0(4) . . . ?
C2 C3 H4 47.4(12) . . . no
C2 C3 H5 156.0(12) . . . no
C2 C3 C1 62.5(3) . . . ?
C2 C3 H6 151.6(16) . . . no
C2 C3 H2 28.5(13) . . . no
C2 C3 H3 26.8(9) . . . no
C2 C3 O1 102.0(3) . . . ?
C2 C3 H7 140.4(9) . . . no
C2 C3 H2 105.2(12) . . . no
C2 C3 H11 120.5(7) . . . no
C2 C3 H3 122.7(9) . . . no
C4 C3 N1 88.5(3) . . . ?
C4 C3 N2 27.8(2) . . . ?
C4 C3 C5 149.6(4) . . . ?
C4 C3 C6 31.0(3) . . . ?
C4 C3 H4 167.1(12) . . . no
C4 C3 H5 48.2(13) . . . no
C4 C3 C1 57.6(3) . . . ?
C4 C3 H6 38.1(15) . . . no
C4 C3 H2 141.5(12) . . . no
C4 C3 H3 142.8(9) . . . no
C4 C3 O1 137.8(3) . . . ?
C4 C3 H7 22.1(9) . . . no
C4 C3 H2 65.4(13) . . . no
C4 C3 H11 105.9(7) . . . no
C4 C3 H3 71.5(9) . . . no
N1 C3 N2 60.8(2) . . . ?
N1 C3 C5 61.3(2) . . . ?
N1 C3 C6 119.5(3) . . . ?
N1 C3 H4 79.0(12) . . . no
N1 C3 H5 131.3(12) . . . no
N1 C3 C1 30.91(13) . . . ?
N1 C3 H6 122.3(16) . . . no
N1 C3 H2 57.7(12) . . . no
N1 C3 H3 56.4(9) . . . no
N1 C3 O1 133.5(2) . . . ?
N1 C3 H7 109.4(9) . . . no
N1 C3 H2 94.2(12) . . . no
N1 C3 H11 140.1(7) . . . no
N1 C3 H3 114.3(9) . . . no
N2 C3 C5 122.0(3) . . . ?
N2 C3 C6 58.7(2) . . . ?
N2 C3 H4 139.7(12) . . . no
N2 C3 H5 74.2(12) . . . no
N2 C3 C1 29.88(13) . . . ?
N2 C3 H6 63.9(15) . . . no
N2 C3 H2 115.9(12) . . . no
N2 C3 H3 115.8(9) . . . no
N2 C3 O1 165.1(2) . . . ?
N2 C3 H7 49.3(9) . . . no
N2 C3 H2 71.4(12) . . . no
N2 C3 H11 127.1(7) . . . no
N2 C3 H3 84.6(8) . . . no
C5 C3 C6 176.1(3) . . . ?
C5 C3 H4 17.8(12) . . . no
C5 C3 H5 154.3(13) . . . no
C5 C3 C1 92.2(2) . . . ?
C5 C3 H6 166.2(16) . . . no
C5 C3 H2 14.3(12) . . . no
C5 C3 H3 14.7(9) . . . no
C5 C3 O1 72.6(2) . . . ?
C5 C3 H7 166.5(9) . . . no
C5 C3 H2 110.9(12) . . . no
C5 C3 H11 96.7(7) . . . no
C5 C3 H3 121.8(9) . . . no
C6 C3 H4 161.0(12) . . . no
C6 C3 H5 22.2(12) . . . no
C6 C3 C1 88.6(2) . . . ?
C6 C3 H6 17.2(15) . . . no
C6 C3 H2 162.2(12) . . . no
C6 C3 H3 169.1(9) . . . no
C6 C3 O1 107.0(2) . . . ?
C6 C3 H7 11.6(9) . . . no
C6 C3 H2 65.4(12) . . . no
C6 C3 H11 80.4(7) . . . no
C6 C3 H3 61.8(9) . . . no
H4 C3 H5 141.1(18) . . . no
H4 C3 C1 110.0(12) . . . no
H4 C3 H6 154.4(19) . . . no
H4 C3 H2 26.0(15) . . . no
H4 C3 H3 27.2(15) . . . no
H4 C3 O1 54.9(12) . . . no
H4 C3 H7 166.6(15) . . . no
H4 C3 H2 111.8(16) . . . no
H4 C3 H11 82.2(14) . . . no
H4 C3 H3 116.6(14) . . . no
H5 C3 C1 102.9(12) . . . no
H5 C3 H6 35.3(18) . . . no
H5 C3 H2 144.3(17) . . . no
H5 C3 H3 168.2(16) . . . no
H5 C3 O1 93.4(12) . . . no
H5 C3 H7 26.2(16) . . . no
H5 C3 H2 52.0(16) . . . no
H5 C3 H11 59.0(14) . . . no
H5 C3 H3 76.6(14) . . . no
C1 C3 H6 92.3(16) . . . no
C1 C3 H2 87.5(12) . . . no
C1 C3 H3 86.4(9) . . . no
C1 C3 O1 163.7(2) . . . ?
C1 C3 H7 79.0(9) . . . no
C1 C3 H2 82.6(12) . . . no
C1 C3 H11 143.5(7) . . . no
C1 C3 H3 99.4(8) . . . no
H6 C3 H2 179.4(19) . . . no
H6 C3 H3 153.4(18) . . . no
H6 C3 O1 101.3(15) . . . no
H6 C3 H7 26.7(16) . . . no
H6 C3 H2 82.6(19) . . . no
H6 C3 H11 87.3(17) . . . no
H6 C3 H3 44.5(17) . . . no
H2 C3 H3 27.1(15) . . . no
H2 C3 O1 78.9(12) . . . no
H2 C3 H7 152.8(15) . . . no
H2 C3 H2 96.8(16) . . . no
H2 C3 H11 92.5(14) . . . no
H2 C3 H3 136.0(15) . . . no
H3 C3 O1 77.5(9) . . . no
H3 C3 H7 164.9(13) . . . no
H3 C3 H2 123.4(15) . . . no
H3 C3 H11 109.2(11) . . . no
H3 C3 H3 109.5(10) . . . no
O1 C3 H7 117.1(9) 1_455 1_455 1_455 no
O1 C3 H2 107.8(12) 1_455 1_455 1_455 no
O1 C3 H11 47.4(7) 1_455 1_455 1_455 no
O1 C3 H3 84.5(8) 1_455 1_455 1_455 no
H7 C3 H2 58.3(15) . . . no
H7 C3 H11 84.9(11) . . . no
H7 C3 H3 70.1(12) . . . no
H2 C3 H11 61.1(14) 2_655 2_655 2_655 no
H2 C3 H3 127.0(14) 2_655 2_655 2_655 no
H11 C3 H3 105.5(11) 2_655 2_655 2_655 no
N2 C4 C3 123.3(4) . . . ?
N2 C4 C6 115.8(4) . . . ?
N2 C4 H6 116.3(24) . . . no
N2 C4 H1 145.5(14) . . . no
N2 C4 H5 129.9(16) . . . no
N2 C4 H7 91.9(15) . . . no
N2 C4 C1 31.2(2) . . . ?
N2 C4 C2 93.6(3) . . . ?
N2 C4 N1 62.8(2) . . . ?
N2 C4 H2 95.6(13) . . . no
N2 C4 H3 113.6(9) . . . no
N2 C4 O1 21.8(2) . . . ?
C3 C4 C6 120.9(4) . . . ?
C3 C4 H6 114.8(23) . . . no
C3 C4 H1 22.2(13) . . . no
C3 C4 H5 101.6(16) . . . no
C3 C4 H7 143.5(15) . . . no
C3 C4 C1 92.1(3) . . . ?
C3 C4 C2 29.7(2) . . . ?
C3 C4 N1 60.5(3) . . . ?
C3 C4 H2 90.0(13) . . . no
C3 C4 H3 84.9(9) . . . no
C3 C4 O1 101.5(3) . . . ?
C6 C4 H6 25.4(23) . . . no
C6 C4 H1 98.7(14) . . . no
C6 C4 H5 28.5(16) . . . no
C6 C4 H7 25.7(14) . . . no
C6 C4 C1 147.0(4) . . . ?
C6 C4 C2 150.5(4) . . . ?
C6 C4 N1 177.8(4) . . . ?
C6 C4 H2 83.8(13) . . . no
C6 C4 H3 72.1(10) . . . no
C6 C4 O1 137.6(4) . . . ?
H6 C4 H1 94.6(27) . . . no
H6 C4 H5 49.6(26) . . . no
H6 C4 H7 43.9(24) . . . no
H6 C4 C1 141.9(24) . . . no
H6 C4 C2 140.7(23) . . . no
H6 C4 N1 156.4(24) . . . no
H6 C4 H2 108.8(26) . . . no
H6 C4 H3 47.3(24) . . . no
H6 C4 O1 134.1(24) . . . no
H1 C4 H5 81.4(21) . . . no
H1 C4 H7 122.1(20) . . . no
H1 C4 C1 114.3(14) . . . no
H1 C4 C2 51.9(14) . . . no
H1 C4 N1 82.7(14) . . . no
H1 C4 H2 88.0(18) . . . no
H1 C4 H3 75.6(16) . . . no
H1 C4 O1 123.7(14) . . . no
H5 C4 H7 42.1(21) . . . no
H5 C4 C1 153.5(15) . . . no
H5 C4 C2 127.7(16) . . . no
H5 C4 N1 151.0(16) . . . no
H5 C4 H2 60.8(20) . . . no
H5 C4 H3 89.4(17) . . . no
H5 C4 O1 148.3(15) . . . no
H7 C4 C1 122.6(15) . . . no
H7 C4 C2 167.1(14) . . . no
H7 C4 N1 152.4(14) . . . no
H7 C4 H2 76.0(19) . . . no
H7 C4 H3 89.7(17) . . . no
H7 C4 O1 113.6(14) . . . no
C1 C4 C2 62.4(2) . . . ?
C1 C4 N1 31.6(1) . . . ?
C1 C4 H2 97.1(13) . . . no
C1 C4 H3 114.6(9) . . . no
C1 C4 O1 9.44(12) . . . ?
C2 C4 N1 30.83(13) . . . ?
C2 C4 H2 91.9(13) . . . no
C2 C4 H3 98.8(9) . . . no
C2 C4 O1 71.9(2) . . . ?
N1 C4 H2 94.6(13) . . . no
N1 C4 H3 109.9(9) . . . no
N1 C4 O1 41.05(11) . . . ?
H2 C4 H3 148.0(15) 2_655 2_655 2_655 no
H2 C4 O1 97.9(13) 2_655 2_655 2_655 no
H3 C4 O1 114.1(9) 2_665 2_665 2_665 no
H4 C5 H2 108.1(56) . . . no
H4 C5 H3 112.2(46) . . . no
H4 C5 C2 111.4(37) . . . no
H4 C5 N1 140.4(37) . . . no
H4 C5 C3 84.6(37) . . . no
H4 C5 H1 66.5(38) . . . no
H4 C5 C7 171.1(37) . . . no
H4 C5 H8 146.1(38) . . . no
H4 C5 C8 158.9(37) . . . no
H4 C5 H6 91.1(39) . . . no
H4 C5 O1 22.0(36) . . . no
H2 C5 H3 98.8(48) . . . no
H2 C5 C2 113.6(40) . . . no
H2 C5 N1 96.1(41) . . . no
H2 C5 C3 125.0(40) . . . no
H2 C5 H1 129.2(42) . . . no
H2 C5 C7 76.8(41) . . . no
H2 C5 H8 99.8(43) . . . no
H2 C5 C8 86.4(41) . . . no
H2 C5 H6 116.9(43) . . . no
H2 C5 O1 124.2(42) . . . no
H3 C5 C2 112.1(29) . . . no
H3 C5 N1 93.8(28) . . . no
H3 C5 C3 126.1(29) . . . no
H3 C5 H1 130.8(30) . . . no
H3 C5 C7 73.7(27) . . . no
H3 C5 H8 43.0(28) . . . no
H3 C5 C8 48.8(27) . . . no
H3 C5 H6 23.6(30) . . . no
H3 C5 O1 118.7(27) . . . no
C2 C5 N1 29.0(2) . . . ?
C2 C5 C3 26.8(2) . . . ?
C2 C5 H1 44.9(11) . . . no
C2 C5 C7 59.7(3) . . . ?
C2 C5 H8 72.7(7) . . . no
C2 C5 C8 74.7(3) . . . ?
C2 C5 H6 113.4(14) . . . no
C2 C5 O1 90.0(3) . . . ?
N1 C5 C3 55.8(2) . . . ?
N1 C5 H1 73.9(11) . . . no
N1 C5 C7 30.68(13) . . . ?
N1 C5 H8 50.8(7) . . . no
N1 C5 C8 48.4(2) . . . ?
N1 C5 H6 105.5(13) . . . no
N1 C5 O1 119.0(2) . . . ?
C3 C5 H1 18.1(10) . . . no
C3 C5 C7 86.5(2) . . . ?
C3 C5 H8 95.0(7) . . . no
C3 C5 C8 99.9(2) . . . ?
C3 C5 H6 116.0(13) . . . no
C3 C5 O1 63.4(2) . . . ?
H1 C5 C7 104.6(11) . . . no
H1 C5 H8 109.5(12) . . . no
H1 C5 C8 116.5(11) . . . no
H1 C5 H6 113.7(16) . . . no
H1 C5 O1 45.4(11) . . . no
C7 C5 H8 35.5(7) . . . no
C7 C5 C8 25.12(13) . . . ?
C7 C5 H6 93.2(13) . . . no
C7 C5 O1 149.4(2) . . . ?
H8 C5 C8 14.0(7) . . . no
H8 C5 H6 58.6(15) . . . no
H8 C5 O1 135.9(8) . . . no
C8 C5 H6 68.2(13) . . . no
C8 C5 O1 149.4(2) . . . ?
H6 C5 O1 95.1(13) 2_665 2_665 2_665 no
H6 C6 H7 111.6(62) . . . no
H6 C6 H5 127.0(61) . . . no
H6 C6 C4 103.0(53) . . . no
H6 C6 N2 104.9(53) . . . no
H6 C6 C3 98.2(54) . . . no
H6 C6 H1 93.5(56) . . . no
H6 C6 H3 24.5(54) . . . no
H6 C6 H2 166.7(57) . . . no
H6 C6 H9 44.8(54) . . . no
H7 C6 H5 96.1(42) . . . no
H7 C6 C4 112.7(30) . . . no
H7 C6 N2 85.0(30) . . . no
H7 C6 C3 137.6(29) . . . no
H7 C6 H1 152.0(31) . . . no
H7 C6 H3 131.3(32) . . . no
H7 C6 H2 81.5(31) . . . no
H7 C6 H9 71.5(30) . . . no
H5 C6 C4 106.5(31) . . . no
H5 C6 N2 122.2(31) . . . no
H5 C6 C3 88.5(31) . . . no
H5 C6 H1 77.1(33) . . . no
H5 C6 H3 125.8(32) . . . no
H5 C6 H2 50.5(33) . . . no
H5 C6 H9 114.3(32) . . . no
C4 C6 N2 29.8(2) . . . ?
C4 C6 C3 28.1(2) . . . ?
C4 C6 H1 46.5(11) . . . no
C4 C6 H3 80.9(9) . . . no
C4 C6 H2 68.4(12) . . . no
C4 C6 H9 138.4(9) . . . no
N2 C6 C3 57.9(2) . . . ?
N2 C6 H1 76.3(11) . . . no
N2 C6 H3 90.8(9) . . . no
N2 C6 H2 72.9(12) . . . no
N2 C6 H9 120.4(9) . . . no
C3 C6 H1 18.4(10) . . . no
C3 C6 H3 73.7(9) . . . no
C3 C6 H2 69.3(12) . . . no
C3 C6 H9 142.9(9) . . . no
H1 C6 H3 70.4(13) . . . no
H1 C6 H2 73.2(15) . . . no
H1 C6 H9 136.2(13) . . . no
H3 C6 H2 142.8(15) 2_665 2_665 2_665 no
H3 C6 H9 69.2(12) 2_665 2_665 2_665 no
H2 C6 H9 147.7(14) 2_655 2_655 2_655 no
C8 C7 C12 121.1(4) . . . ?
C8 C7 N1 119.5(4) . . . ?
C8 C7 H8 21.7(12) . . . no
C8 C7 H11 142.9(12) . . . no
C8 C7 C9 30.4(2) . . . ?
C8 C7 C11 90.6(3) . . . ?
C8 C7 C1 122.3(3) . . . ?
C8 C7 C2 109.3(3) . . . ?
C8 C7 O1 115.0(3) . . . ?
C8 C7 H3 73.1(11) . . . no
C8 C7 C10 60.4(3) . . . ?
C8 C7 H2 100.1(14) . . . no
C8 C7 C5 93.7(3) . . . ?
C8 C7 H10 98.6 . . . no
C8 C7 H4 96.4(8) . . . no
C12 C7 N1 119.4(4) . . . ?
C12 C7 H8 142.7(12) . . . no
C12 C7 H11 21.7(12) . . . no
C12 C7 C9 90.8(3) . . . ?
C12 C7 C11 30.6(3) . . . ?
C12 C7 C1 107.8(3) . . . ?
C12 C7 C2 122.4(3) . . . ?
C12 C7 O1 95.1(3) . . . ?
C12 C7 H3 124.5(11) . . . no
C12 C7 C10 60.7(3) . . . ?
C12 C7 H2 97.0(15) . . . no
C12 C7 C5 115.7(3) . . . ?
C12 C7 H10 22.6 . . . no
C12 C7 H4 65.3(8) . . . no
N1 C7 H8 97.9(12) . . . no
N1 C7 H11 97.6(12) . . . no
N1 C7 C9 149.9(3) . . . ?
N1 C7 C11 149.9(3) . . . ?
N1 C7 C1 30.7(2) . . . ?
N1 C7 C2 28.7(2) . . . ?
N1 C7 O1 58.0(2) . . . ?
N1 C7 H3 74.2(11) . . . no
N1 C7 C10 179.4(3) . . . ?
N1 C7 H2 72.9(14) . . . no
N1 C7 C5 60.2(2) . . . ?
N1 C7 H10 141.8 . . . no
N1 C7 H4 107.6(8) . . . no
H8 C7 H11 164.4(17) . . . no
H8 C7 C9 52.1(12) . . . no
H8 C7 C11 112.2(12) . . . no
H8 C7 C1 103.7(12) . . . no
H8 C7 C2 90.7(12) . . . no
H8 C7 O1 104.1(12) . . . no
H8 C7 H3 64.3(16) . . . no
H8 C7 C10 82.1(12) . . . no
H8 C7 H2 95.2(19) . . . no
H8 C7 C5 82.9(12) . . . no
H8 C7 H10 120.3 . . . no
H8 C7 H4 103.9(14) . . . no
H11 C7 C9 112.5(12) . . . no
H11 C7 C11 52.3(12) . . . no
H11 C7 C1 89.0(12) . . . no
H11 C7 C2 103.7(12) . . . no
H11 C7 O1 82.9(12) . . . no
H11 C7 H3 121.9(16) . . . no
H11 C7 C10 82.5(12) . . . no
H11 C7 H2 90.8(19) . . . no
H11 C7 C5 106.3(12) . . . no
H11 C7 H10 44.3 . . . no
H11 C7 H4 69.7(15) . . . no
C9 C7 C11 60.2(2) . . . ?
C9 C7 C1 144.8(3) . . . ?
C9 C7 C2 133.8(2) . . . ?
C9 C7 O1 124.6(2) . . . ?
C9 C7 H3 88.5(11) . . . no
C9 C7 C10 30.0(2) . . . ?
C9 C7 H2 104.7(14) . . . no
C9 C7 C5 108.0(2) . . . ?
C9 C7 H10 68.2 . . . no
C9 C7 H4 84.6(8) . . . no
C11 C7 C1 132.9(3) . . . ?
C11 C7 C2 144.8(3) . . . ?
C11 C7 O1 111.4(2) . . . ?
C11 C7 H3 118.6(10) . . . no
C11 C7 C10 30.2(2) . . . ?
C11 C7 H2 103.6(15) . . . no
C11 C7 C5 122.2(2) . . . ?
C11 C7 H10 8.2 . . . no
C11 C7 H4 65.7(8) . . . no
C1 C7 C2 59.3(2) . . . ?
C1 C7 O1 27.37(13) . . . ?
C1 C7 H3 103.8(11) . . . no
C1 C7 C10 149.9(2) . . . ?
C1 C7 H2 102.4(14) . . . no
C1 C7 C5 90.9(2) . . . ?
C1 C7 H10 127.7 . . . no
C1 C7 H4 77.0(8) . . . no
C2 C7 O1 86.7(2) . . . ?
C2 C7 H3 47.1(11) . . . no
C2 C7 C10 150.7(2) . . . ?
C2 C7 H2 45.8(14) . . . no
C2 C7 C5 31.5(2) . . . ?
C2 C7 H10 138.4 . . . no
C2 C7 H4 136.1(8) . . . no
O1 C7 H3 129.3(11) . . . no
O1 C7 C10 122.6(2) . . . ?
O1 C7 H2 129.0(14) . . . no
O1 C7 C5 118.2(2) . . . ?
O1 C7 H10 109.0 . . . no
O1 C7 H4 49.8(8) . . . no
H3 C7 C10 105.2(11) . . . no
H3 C7 H2 31.3(17) . . . no
H3 C7 C5 20.7(11) . . . no
H3 C7 H10 119.3 . . . no
H3 C7 H4 168.2(14) . . . no
C10 C7 H2 106.5(14) . . . no
C10 C7 C5 119.2(2) . . . ?
C10 C7 H10 38.3 . . . no
C10 C7 H4 73.0(8) . . . no
H2 C7 C5 19.4(14) . . . no
H2 C7 H10 100.4 . . . no
H2 C7 H4 160.5(16) . . . no
C5 C7 H10 119.6 . . . no
C5 C7 H4 167.1(8) . . . no
H10 C7 H4 66.7 . . . no
H8 C8 C9 123.2(29) . . . no
H8 C8 C7 117.9(29) . . . no
H8 C8 C10 152.6(29) . . . no
H8 C8 C12 147.3(29) . . . no
H8 C8 N1 86.8(28) . . . no
H8 C8 H3 72.8(31) . . . no
H8 C8 C11 176.7(29) . . . no
H8 C8 BR1 87.7(28) . . . no
H8 C8 H11 139.6(30) . . . no
H8 C8 H9 144.1(30) . . . no
H8 C8 C2 77.1(29) . . . no
H8 C8 C5 80.7(29) . . . no
H8 C8 N2 58.6(29) . . . no
H8 C8 H2 96.8(33) . . . no
H8 C8 C1 85.5(28) . . . no
H8 C8 O1 35.5(28) . . . no
H8 C8 O1 93.6(28) . . . no
C9 C8 C7 118.9(4) . . . ?
C9 C8 C10 29.5(3) . . . ?
C9 C8 C12 89.5(3) . . . ?
C9 C8 N1 150.0(4) . . . ?
C9 C8 H3 120.1(11) . . . no
C9 C8 C11 59.4(3) . . . ?
C9 C8 BR1 35.5(2) . . . ?
C9 C8 H11 97.2(8) . . . no
C9 C8 H9 21.0(9) . . . no
C9 C8 C2 150.8(3) . . . ?
C9 C8 C5 128.3(3) . . . ?
C9 C8 N2 98.6(3) . . . ?
C9 C8 H2 114.8(13) . . . no
C9 C8 C1 145.8(3) . . . ?
C9 C8 O1 135.9(3) . . . ?
C9 C8 O1 128.0(3) . . . ?
C7 C8 C10 89.5(3) . . . ?
C7 C8 C12 29.4(2) . . . ?
C7 C8 N1 31.1(2) . . . ?
C7 C8 H3 77.5(12) . . . no
C7 C8 C11 59.5(3) . . . ?
C7 C8 BR1 154.3(3) . . . ?
C7 C8 H11 21.7(7) . . . no
C7 C8 H9 98.0(9) . . . no
C7 C8 C2 46.6(2) . . . ?
C7 C8 C5 61.2(3) . . . ?
C7 C8 N2 112.5(3) . . . ?
C7 C8 H2 55.8(11) . . . no
C7 C8 C1 37.5(2) . . . ?
C7 C8 O1 95.2(3) . . . ?
C7 C8 O1 44.0(2) . . . ?
C10 C8 C12 60.0(2) . . . ?
C10 C8 N1 120.6(3) . . . ?
C10 C8 H3 118.3(11) . . . no
C10 C8 C11 29.9(2) . . . ?
C10 C8 BR1 65.0(2) . . . ?
C10 C8 H11 67.7(7) . . . no
C10 C8 H9 8.5(9) . . . no
C10 C8 C2 128.4(2) . . . ?
C10 C8 C5 117.1(2) . . . ?
C10 C8 N2 111.3(2) . . . ?
C10 C8 H2 100.6(12) . . . no
C10 C8 C1 119.4(2) . . . ?
C10 C8 O1 149.1(2) . . . ?
C10 C8 O1 106.5(2) . . . ?
C12 C8 N1 60.5(2) . . . ?
C12 C8 H3 93.2(11) . . . no
C12 C8 C11 30.1(2) . . . ?
C12 C8 BR1 125.0(2) . . . ?
C12 C8 H11 7.7(7) . . . no
C12 C8 H9 68.5(9) . . . no
C12 C8 C2 73.4(2) . . . ?
C12 C8 C5 79.4(2) . . . ?
C12 C8 N2 120.0(2) . . . ?
C12 C8 H2 67.2(12) . . . no
C12 C8 C1 63.3(2) . . . ?
C12 C8 O1 119.6(2) . . . ?
C12 C8 O1 60.6(2) . . . ?
N1 C8 H3 64.1(11) . . . no
N1 C8 C11 90.6(2) . . . ?
N1 C8 BR1 173.7(2) . . . ?
N1 C8 H11 52.8(7) . . . no
N1 C8 H9 129.1(9) . . . no
N1 C8 C2 23.83(11) . . . ?
N1 C8 C5 49.1(1) . . . ?
N1 C8 N2 98.4(2) . . . ?
N1 C8 H2 54.2(12) . . . no
N1 C8 C1 20.88(11) . . . ?
N1 C8 O1 68.7(1) . . . ?
N1 C8 O1 40.33(11) . . . ?
H3 C8 C11 108.0(11) . . . no
H3 C8 BR1 111.2(11) . . . no
H3 C8 H11 89.1(13) . . . no
H3 C8 H9 120.6(13) . . . no
H3 C8 C2 40.6(11) . . . no
H3 C8 C5 16.5(11) . . . no
H3 C8 N2 129.5(10) . . . no
H3 C8 H2 26.1(15) . . . no
H3 C8 C1 83.6(11) . . . no
H3 C8 O1 92.4(10) . . . no
H3 C8 O1 104.1(11) . . . no
C11 C8 BR1 94.9(2) . . . ?
C11 C8 H11 37.8(7) . . . no
C11 C8 H9 38.4(9) . . . no
C11 C8 C2 101.4(2) . . . ?
C11 C8 C5 99.2(2) . . . ?
C11 C8 N2 119.7(2) . . . ?
C11 C8 H2 83.5(12) . . . no
C11 C8 C1 91.4(2) . . . ?
C11 C8 O1 141.2(2) . . . ?
C11 C8 O1 83.1(2) . . . ?
BR1 C8 H11 132.7(7) . . . no
BR1 C8 H9 56.5(9) . . . no
BR1 C8 C2 150.8(2) . . . ?
BR1 C8 C5 126.7(2) . . . ?
BR1 C8 N2 81.37(13) . . . ?
BR1 C8 H2 123.5(12) . . . no
BR1 C8 C1 161.0(2) . . . ?
BR1 C8 O1 108.2(2) . . . ?
BR1 C8 O1 143.4(2) . . . ?
H11 C8 H9 76.2(11) . . . no
H11 C8 C2 66.3(7) . . . no
H11 C8 C5 74.4(7) . . . no
H11 C8 N2 118.6(7) . . . no
H11 C8 H2 63.7(14) . . . no
H11 C8 C1 56.2(7) . . . no
H11 C8 O1 113.3(7) . . . no
H11 C8 O1 55.4(7) . . . no
H9 C8 C2 136.1(9) . . . no
H9 C8 C5 121.9(9) . . . no
H9 C8 N2 107.3(9) . . . no
H9 C8 H2 105.8(15) . . . no
H9 C8 C1 126.9(9) . . . no
H9 C8 O1 146.4(9) . . . no
H9 C8 O1 112.5(8) . . . no
C2 C8 C5 26.76(12) . . . ?
C2 C8 N2 110.3(2) . . . ?
C2 C8 H2 36.9(12) . . . no
C2 C8 C1 43.15(12) . . . ?
C2 C8 O1 73.03(13) . . . ?
C2 C8 O1 63.52(12) . . . ?
C5 C8 N2 130.7(2) . . . ?
C5 C8 H2 16.6(12) . . . no
C5 C8 C1 69.5(2) . . . ?
C5 C8 O1 91.5(2) . . . ?
C5 C8 O1 89.4(2) . . . ?
N2 C8 H2 146.2(12) 2_765 2_765 2_765 no
N2 C8 C1 80.0(1) 2_765 2_765 2_765 ?
N2 C8 O1 39.27(10) 2_765 2_765 2_765 ?
N2 C8 O1 68.54(12) 2_765 2_765 2_765 ?
H2 C8 C1 75.0(12) . . . no
H2 C8 O1 107.2(12) . . . no
H2 C8 O1 92.7(12) . . . no
C1 C8 O1 57.76(12) . . . ?
C1 C8 O1 20.55(9) . . . ?
O1 C8 O1 59.77(12) 2_765 2_765 2_765 ?
C8 C9 C10 121.2(5) . . . ?
C8 C9 BR1 119.7(4) . . . ?
C8 C9 H8 20.1(11) . . . no
C8 C9 H9 144.3(15) . . . no
C8 C9 C7 30.7(2) . . . ?
C8 C9 C11 91.0(3) . . . ?
C8 C9 C12 60.7(3) . . . ?
C8 C9 H10 100.4 . . . no
C8 C9 H11 60.5(7) . . . no
C8 C9 H3 40.5(8) . . . no
C10 C9 BR1 119.1(4) . . . ?
C10 C9 H8 141.2(12) . . . no
C10 C9 H9 23.2(14) . . . no
C10 C9 C7 90.5(4) . . . ?
C10 C9 C11 30.2(3) . . . ?
C10 C9 C12 60.5(3) . . . ?
C10 C9 H10 20.9 . . . no
C10 C9 H11 60.7(7) . . . no
C10 C9 H3 116.2(9) . . . no
BR1 C9 H8 99.7(12) . . . no
BR1 C9 H9 96.0(14) . . . no
BR1 C9 C7 150.3(3) . . . ?
BR1 C9 C11 149.3(3) . . . ?
BR1 C9 C12 178.2(3) . . . ?
BR1 C9 H10 139.8 . . . no
BR1 C9 H11 178.0(7) . . . no
BR1 C9 H3 108.9(9) . . . no
H8 C9 H9 164.1(18) . . . no
H8 C9 C7 50.8(11) . . . no
H8 C9 C11 111.0(12) . . . no
H8 C9 C12 80.8(12) . . . no
H8 C9 H10 120.4 . . . no
H8 C9 H11 80.5(13) . . . no
H8 C9 H3 43.9(14) . . . no
H9 C9 C7 113.7(15) . . . no
H9 C9 C11 53.4(14) . . . no
H9 C9 C12 83.6(14) . . . no
H9 C9 H10 44.1 . . . no
H9 C9 H11 83.9(15) . . . no
H9 C9 H3 131.8(16) . . . no
C7 C9 C11 60.3(2) . . . ?
C7 C9 C12 30.0(2) . . . ?
C7 C9 H10 69.7 . . . no
C7 C9 H11 29.8(6) . . . no
C7 C9 H3 50.0(8) . . . no
C11 C9 C12 30.3(2) . . . ?
C11 C9 H10 9.5 . . . no
C11 C9 H11 30.5(6) . . . no
C11 C9 H3 93.4(8) . . . no
C12 C9 H10 39.7 . . . no
C12 C9 H11 0.3(7) . . . no
C12 C9 H3 70.2(8) . . . no
H10 C9 H11 39.9 . . . no
H10 C9 H3 99.4 . . . no
H11 C9 H3 69.9(11) . . . no
H9 C10 C9 118.0(31) . . . no
H9 C10 C11 122.2(31) . . . no
H9 C10 H10 96.7 . . . no
H9 C10 C8 147.2(31) . . . no
H9 C10 C12 152.3(31) . . . no
H9 C10 C7 176.9(32) . . . no
H9 C10 BR1 82.3(31) . . . no
H9 C10 H8 140.6(32) . . . no
H9 C10 H11 145.1(31) . . . no
H9 C10 H9 46.3(37) . . . no
H9 C10 H6 29.0(35) . . . no
C9 C10 C11 119.8(5) . . . ?
C9 C10 H10 145.2 . . . no
C9 C10 C8 29.3(3) . . . ?
C9 C10 C12 89.6(3) . . . ?
C9 C10 C7 59.5(3) . . . ?
C9 C10 BR1 35.8(3) . . . ?
C9 C10 H8 22.7(7) . . . no
C9 C10 H11 96.8(8) . . . no
C9 C10 H9 91.6(8) . . . no
C9 C10 H6 126.9(13) . . . no
C11 C10 H10 25.8 . . . no
C11 C10 C8 90.4(4) . . . ?
C11 C10 C12 30.2(3) . . . ?
C11 C10 C7 60.3(3) . . . ?
C11 C10 BR1 155.5(4) . . . ?
C11 C10 H8 97.1(8) . . . no
C11 C10 H11 22.9(7) . . . no
C11 C10 H9 129.4(8) . . . no
C11 C10 H6 107.2(13) . . . no
H10 C10 C8 116.0 . . . no
H10 C10 C12 55.8 . . . no
H10 C10 C7 85.9 . . . no
H10 C10 BR1 175.5 . . . no
H10 C10 H8 122.7 . . . no
H10 C10 H11 48.6 . . . no
H10 C10 H9 115.8 . . . no
H10 C10 H6 82.7 . . . no
C8 C10 C12 60.3(2) . . . ?
C8 C10 C7 30.1(2) . . . ?
C8 C10 BR1 65.2(2) . . . ?
C8 C10 H8 6.7(7) . . . no
C8 C10 H11 67.5(7) . . . no
C8 C10 H9 112.4(8) . . . no
C8 C10 H6 149.9(12) . . . no
C12 C10 C7 30.1(2) . . . ?
C12 C10 BR1 125.4(2) . . . ?
C12 C10 H8 66.9(7) . . . no
C12 C10 H11 7.2(7) . . . no
C12 C10 H9 138.2(8) . . . no
C12 C10 H6 133.6(13) . . . no
C7 C10 BR1 95.3(2) . . . ?
C7 C10 H8 36.8(7) . . . no
C7 C10 H11 37.4(7) . . . no
C7 C10 H9 131.0(8) . . . no
C7 C10 H6 153.6(13) . . . no
BR1 C10 H8 58.5(7) . . . no
BR1 C10 H11 132.6(7) . . . no
BR1 C10 H9 66.5(7) . . . no
BR1 C10 H6 94.4(12) . . . no
H8 C10 H11 74.2(10) . . . no
H8 C10 H9 107.4(10) . . . no
H8 C10 H6 145.9(14) . . . no
H11 C10 H9 137.7(11) . . . no
H11 C10 H6 127.4(14) . . . no
H9 C10 H6 75.3(15) 2_866 2_866 2_866 no
H10 C11 C10 117.8 . . . no
H10 C11 C12 122.0 . . . no
H10 C11 H11 101.0 . . . no
H10 C11 H9 96.4 . . . no
H10 C11 C9 147.4 . . . no
H10 C11 C7 151.9 . . . no
H10 C11 C8 174.0 . . . no
H10 C11 H4 106.5 . . . no
H10 C11 H5 82.0 . . . no
H10 C11 H8 174.7 . . . no
C10 C11 C12 119.9(5) . . . ?
C10 C11 H11 141.0(12) . . . no
C10 C11 H9 21.6(13) . . . no
C10 C11 C9 30.0(3) . . . ?
C10 C11 C7 89.5(3) . . . ?
C10 C11 C8 59.6(3) . . . ?
C10 C11 H4 97.5(9) . . . no
C10 C11 H5 115.2(10) . . . no
C10 C11 H8 60.2(7) . . . no
C12 C11 H11 21.1(11) . . . no
C12 C11 H9 141.4(14) . . . no
C12 C11 C9 89.8(3) . . . ?
C12 C11 C7 30.3(3) . . . ?
C12 C11 C8 60.2(3) . . . ?
C12 C11 H4 72.2(9) . . . no
C12 C11 H5 68.8(9) . . . no
C12 C11 H8 59.7(7) . . . no
H11 C11 H9 162.6(17) . . . no
H11 C11 C9 111.0(12) . . . no
H11 C11 C7 51.5(12) . . . no
H11 C11 C8 81.4(12) . . . no
H11 C11 H4 74.2(15) . . . no
H11 C11 H5 63.7(15) . . . no
H11 C11 H8 80.8(13) . . . no
H9 C11 C9 51.6(13) . . . no
H9 C11 C7 111.1(14) . . . no
H9 C11 C8 81.2(13) . . . no
H9 C11 H4 102.1(16) . . . no
H9 C11 H5 118.1(17) . . . no
H9 C11 H8 81.8(15) . . . no
C9 C11 C7 59.5(2) . . . ?
C9 C11 C8 29.6(2) . . . ?
C9 C11 H4 88.6(9) . . . no
C9 C11 H5 106.3(9) . . . no
C9 C11 H8 30.2(6) . . . no
C7 C11 C8 29.9(2) . . . ?
C7 C11 H4 73.9(9) . . . no
C7 C11 H5 80.3(9) . . . no
C7 C11 H8 29.3(6) . . . no
C8 C11 H4 79.4(9) . . . no
C8 C11 H5 94.3(9) . . . no
C8 C11 H8 0.7(6) . . . no
H4 C11 H5 137.9(13) 1_655 1_655 1_655 no
H4 C11 H8 78.8(10) 1_655 1_655 1_655 no
H5 C11 H8 94.4(11) 2_655 2_655 2_655 no
H11 C12 C7 119.7(28) . . . no
H11 C12 C11 121.2(28) . . . no
H11 C12 H10 97.3 . . . no
H11 C12 C10 151.1(28) . . . no
H11 C12 C8 149.2(28) . . . no
H11 C12 N1 88.5(27) . . . no
H11 C12 C9 178.7(28) . . . no
H11 C12 H8 141.3(29) . . . no
H11 C12 O1 81.0(28) . . . no
H11 C12 C1 77.7(27) . . . no
H11 C12 H5 75.9(31) . . . no
H11 C12 H9 143.9(28) . . . no
H11 C12 H4 95.3(31) . . . no
H11 C12 H2 93.5(31) . . . no
H11 C12 C2 87.2(28) . . . no
H11 C12 H1 33.4(30) . . . no
H11 C12 O1 10.0(28) . . . no
C7 C12 C11 119.1(5) . . . ?
C7 C12 H10 142.8 . . . no
C7 C12 C10 89.1(3) . . . ?
C7 C12 C8 29.4(3) . . . ?
C7 C12 N1 31.2(2) . . . ?
C7 C12 C9 59.2(3) . . . ?
C7 C12 H8 21.6(7) . . . no
C7 C12 O1 58.7(3) . . . ?
C7 C12 C1 47.6(3) . . . ?
C7 C12 H5 106.9(10) . . . no
C7 C12 H9 96.3(9) . . . no
C7 C12 H4 91.8(9) . . . no
C7 C12 H2 58.1(13) . . . no
C7 C12 C2 37.6(2) . . . ?
C7 C12 H1 108.8(8) . . . no
C7 C12 O1 126.9(4) . . . ?
C11 C12 H10 24.0 . . . no
C11 C12 C10 30.0(3) . . . ?
C11 C12 C8 89.7(4) . . . ?
C11 C12 N1 150.3(4) . . . ?
C11 C12 C9 59.9(3) . . . ?
C11 C12 H8 97.5(8) . . . no
C11 C12 O1 132.7(4) . . . ?
C11 C12 C1 152.2(4) . . . ?
C11 C12 H5 86.9(10) . . . no
C11 C12 H9 22.8(8) . . . no
C11 C12 H4 83.6(9) . . . no
C11 C12 H2 116.6(12) . . . no
C11 C12 C2 145.8(4) . . . ?
C11 C12 H1 121.0(8) . . . no
C11 C12 O1 113.7(3) . . . ?
H10 C12 C10 53.9 . . . no
H10 C12 C8 113.5 . . . no
H10 C12 N1 173.3 . . . no
H10 C12 C9 83.7 . . . no
H10 C12 H8 121.4 . . . no
H10 C12 O1 138.0 . . . no
H10 C12 C1 160.0 . . . no
H10 C12 H5 77.3 . . . no
H10 C12 H9 46.7 . . . no
H10 C12 H4 87.6 . . . no
H10 C12 H2 120.7 . . . no
H10 C12 C2 156.7 . . . no
H10 C12 H1 100.3 . . . no
H10 C12 O1 90.3 . . . no
C10 C12 C8 59.7(2) . . . ?
C10 C12 N1 120.3(3) . . . ?
C10 C12 C9 29.9(2) . . . ?
C10 C12 H8 67.6(7) . . . no
C10 C12 O1 118.6(2) . . . ?
C10 C12 C1 128.8(2) . . . ?
C10 C12 H5 96.0(10) . . . no
C10 C12 H9 7.2(8) . . . no
C10 C12 H4 83.7(9) . . . no
C10 C12 H2 102.2(12) . . . no
C10 C12 C2 119.5(2) . . . ?
C10 C12 H1 140.8(8) . . . no
C10 C12 O1 143.3(2) . . . ?
C8 C12 N1 60.6(2) . . . ?
C8 C12 C9 29.8(2) . . . ?
C8 C12 H8 7.9(7) . . . no
C8 C12 O1 77.2(2) . . . ?
C8 C12 C1 73.8(2) . . . ?
C8 C12 H5 108.2(10) . . . no
C8 C12 H9 66.9(8) . . . no
C8 C12 H4 87.8(9) . . . no
C8 C12 H2 70.0(12) . . . no
C8 C12 C2 64.0(2) . . . ?
C8 C12 H1 131.7(8) . . . no
C8 C12 O1 155.6(2) . . . ?
N1 C12 C9 90.4(2) . . . ?
N1 C12 H8 52.8(7) . . . no
N1 C12 O1 46.21(12) . . . ?
N1 C12 C1 25.28(12) . . . ?
N1 C12 H5 101.0(10) . . . no
N1 C12 H9 127.5(9) . . . no
N1 C12 H4 95.2(9) . . . no
N1 C12 H2 55.2(13) . . . no
N1 C12 C2 19.63(11) . . . ?
N1 C12 H1 82.7(8) . . . no
N1 C12 O1 95.9(2) . . . ?
C9 C12 H8 37.7(7) . . . no
C9 C12 O1 98.8(2) . . . ?
C9 C12 C1 101.6(2) . . . ?
C9 C12 H5 103.5(10) . . . no
C9 C12 H9 37.1(8) . . . no
C9 C12 H4 85.5(9) . . . no
C9 C12 H2 85.2(12) . . . no
C9 C12 C2 91.6(2) . . . ?
C9 C12 H1 145.6(8) . . . no
C9 C12 O1 171.3(2) . . . ?
H8 C12 O1 71.4(7) . . . no
H8 C12 C1 66.3(7) . . . no
H8 C12 H5 109.1(12) . . . no
H8 C12 H9 74.8(11) . . . no
H8 C12 H4 88.1(11) . . . no
H8 C12 H2 66.9(15) . . . no
H8 C12 C2 57.0(7) . . . no
H8 C12 H1 126.4(11) . . . no
H8 C12 O1 147.9(7) . . . no
O1 C12 C1 22.64(10) . . . ?
O1 C12 H5 140.4(10) . . . no
O1 C12 H9 122.3(9) . . . no
O1 C12 H4 51.1(9) . . . no
O1 C12 H2 101.3(13) . . . no
O1 C12 C2 65.28(13) . . . ?
O1 C12 H1 100.4(8) . . . no
O1 C12 O1 81.4(2) . . . ?
C1 C12 H5 119.2(10) . . . no
C1 C12 H9 134.7(9) . . . no
C1 C12 H4 73.7(9) . . . no
C1 C12 H2 79.1(13) . . . no
C1 C12 C2 43.24(13) . . . ?
C1 C12 H1 86.2(8) . . . no
C1 C12 O1 81.9(2) . . . ?
H5 C12 H9 94.3(13) 2_655 2_655 2_655 no
H5 C12 H4 161.3(13) 2_655 2_655 2_655 no
H5 C12 H2 49.5(16) 2_655 2_655 2_655 no
H5 C12 C2 81.6(10) 2_655 2_655 2_655 no
H5 C12 H1 46.0(13) 2_655 2_655 2_655 no
H5 C12 O1 81.3(10) 2_655 2_655 2_655 no
H9 C12 H4 83.0(12) . . . no
H9 C12 H2 106.4(15) . . . no
H9 C12 C2 126.3(8) . . . no
H9 C12 H1 137.2(11) . . . no
H9 C12 O1 136.2(8) . . . no
H4 C12 H2 148.9(17) 1_655 1_655 1_655 no
H4 C12 C2 114.8(9) 1_655 1_655 1_655 no
H4 C12 H1 128.5(12) 1_655 1_655 1_655 no
H4 C12 O1 87.9(9) 1_655 1_655 1_655 no
H2 C12 C2 36.0(13) . . . no
H2 C12 H1 63.2(14) . . . no
H2 C12 O1 103.3(12) . . . no
C2 C12 H1 71.2(8) . . . no
C2 C12 O1 96.4(2) . . . ?
H1 C12 O1 41.9(8) 2_655 2_655 2_655 no
C3 H1 C4 39.1(24) . . . no
C3 H1 C2 37.2(23) . . . no
C3 H1 H4 87.4(35) . . . no
C3 H1 O1 154.1(42) . . . no
C3 H1 H5 87.9(36) . . . no
C3 H1 C6 73.8(32) . . . no
C3 H1 C5 70.4(30) . . . no
C3 H1 H11 132.6(39) . . . no
C3 H1 H6 79.1(36) . . . no
C3 H1 N1 20.2(24) . . . no
C3 H1 N2 25.1(25) . . . no
C3 H1 H8 134.7(39) . . . no
C3 H1 H2 69.4(32) . . . no
C3 H1 H3 88.6(34) . . . no
C3 H1 H3 69.1(31) . . . no
C3 H1 C12 125.0(36) . . . no
C3 H1 H7 68.9(32) . . . no
C3 H1 H2 69.2(32) . . . no
C3 H1 C1 3.1(25) . . . no
C3 H1 C2 93.8(33) . . . no
C4 H1 C2 76.3(18) . . . no
C4 H1 H4 126.4(24) . . . no
C4 H1 O1 165.8(23) . . . no
C4 H1 H5 51.4(17) . . . no
C4 H1 C6 34.7(8) . . . no
C4 H1 C5 109.4(20) . . . no
C4 H1 H11 115.4(21) . . . no
C4 H1 H6 42.1(17) . . . no
C4 H1 N1 59.3(13) . . . no
C4 H1 N2 14.0(6) . . . no
C4 H1 H8 106.2(19) . . . no
C4 H1 H2 107.0(22) . . . no
C4 H1 H3 70.8(15) . . . no
C4 H1 H3 107.6(21) . . . no
C4 H1 C12 106.1(17) . . . no
C4 H1 H7 30.3(12) . . . no
C4 H1 H2 58.9(16) . . . no
C4 H1 C1 36.3(9) . . . no
C4 H1 C2 96.2(16) . . . no
C2 H1 H4 50.2(16) . . . no
C2 H1 O1 117.2(21) . . . no
C2 H1 H5 122.6(25) . . . no
C2 H1 C6 111.0(21) . . . no
C2 H1 C5 33.2(8) . . . no
C2 H1 H11 128.4(22) . . . no
C2 H1 H6 115.1(26) . . . no
C2 H1 N1 17.0(7) . . . no
C2 H1 N2 62.3(13) . . . no
C2 H1 H8 145.6(22) . . . no
C2 H1 H2 34.2(14) . . . no
C2 H1 H3 106.9(20) . . . no
C2 H1 H3 33.3(12) . . . no
C2 H1 C12 127.2(18) . . . no
C2 H1 H7 105.7(20) . . . no
C2 H1 H2 86.3(18) . . . no
C2 H1 C1 40.1(10) . . . no
C2 H1 C2 90.7(15) . . . no
H4 H1 O1 67.5(17) . . . no
H4 H1 H5 157.2(26) . . . no
H4 H1 C6 160.7(23) . . . no
H4 H1 C5 17.0(12) . . . no
H4 H1 H11 98.1(21) . . . no
H4 H1 H6 161.7(30) . . . no
H4 H1 N1 67.2(16) . . . no
H4 H1 N2 112.4(20) . . . no
H4 H1 H8 119.3(21) . . . no
H4 H1 H2 22.0(16) . . . no
H4 H1 H3 122.8(22) . . . no
H4 H1 H3 23.0(15) . . . no
H4 H1 C12 104.1(19) . . . no
H4 H1 H7 154.1(22) . . . no
H4 H1 H2 108.3(20) . . . no
H4 H1 C1 90.3(17) . . . no
H4 H1 C2 88.5(17) . . . no
O1 H1 H5 117.6(22) 1_455 1_455 1_455 no
O1 H1 C6 131.7(19) 1_455 1_455 1_455 no
O1 H1 C5 84.3(14) 1_455 1_455 1_455 no
O1 H1 H11 60.7(14) 1_455 1_455 1_455 no
O1 H1 H6 123.8(23) 1_455 1_455 1_455 no
O1 H1 N1 134.1(17) 1_455 1_455 1_455 no
O1 H1 N2 175.1(18) 1_455 1_455 1_455 no
O1 H1 H8 60.4(12) 1_455 1_455 1_455 no
O1 H1 H2 87.2(17) 1_455 1_455 1_455 no
O1 H1 H3 99.6(16) 1_455 1_455 1_455 no
O1 H1 H3 85.0(15) 1_455 1_455 1_455 no
O1 H1 C12 69.9(11) 1_455 1_455 1_455 no
O1 H1 H7 137.0(19) 1_455 1_455 1_455 no
O1 H1 H2 123.3(19) 1_455 1_455 1_455 no
O1 H1 C1 156.6(17) 1_455 1_455 1_455 no
O1 H1 C2 80.0(12) 1_455 1_455 1_455 no
H5 H1 C6 22.5(14) . . . no
H5 H1 C5 149.6(22) . . . no
H5 H1 H11 69.4(19) . . . no
H5 H1 H6 35.5(19) . . . no
H5 H1 N1 107.0(20) . . . no
H5 H1 N2 64.5(16) . . . no
H5 H1 H8 79.0(18) . . . no
H5 H1 H2 138.7(23) . . . no
H5 H1 H3 79.4(19) . . . no
H5 H1 H3 155.8(23) . . . no
H5 H1 C12 61.3(16) . . . no
H5 H1 H7 22.2(17) . . . no
H5 H1 H2 49.5(18) . . . no
H5 H1 C1 85.7(18) . . . no
H5 H1 C2 114.1(19) . . . no
C6 H1 C5 144.0(20) . . . no
C6 H1 H11 91.7(16) . . . no
C6 H1 H6 17.2(15) . . . no
C6 H1 N1 94.0(15) . . . no
C6 H1 N2 48.8(8) . . . no
C6 H1 H8 78.4(13) . . . no
C6 H1 H2 139.5(21) . . . no
C6 H1 H3 62.4(13) . . . no
C6 H1 H3 141.7(20) . . . no
C6 H1 C12 83.8(12) . . . no
C6 H1 H7 7.5(9) . . . no
C6 H1 H2 61.3(15) . . . no
C6 H1 C1 71.0(11) . . . no
C6 H1 C2 97.0(13) . . . no
C5 H1 H11 109.7(18) . . . no
C5 H1 H6 146.9(26) . . . no
C5 H1 N1 50.2(8) . . . no
C5 H1 N2 95.4(14) . . . no
C5 H1 H8 131.4(18) . . . no
C5 H1 H2 12.7(12) . . . no
C5 H1 H3 119.7(17) . . . no
C5 H1 H3 13.0(9) . . . no
C5 H1 C12 113.9(15) . . . no
C5 H1 H7 138.1(19) . . . no
C5 H1 H2 101.5(17) . . . no
C5 H1 C1 73.2(11) . . . no
C5 H1 C2 89.1(12) . . . no
H11 H1 H6 100.1(23) 2_655 2_655 2_655 no
H11 H1 N1 133.5(17) 2_655 2_655 2_655 no
H11 H1 N2 123.7(17) 2_655 2_655 2_655 no
H11 H1 H8 82.6(16) 2_655 2_655 2_655 no
H11 H1 H2 100.7(20) 2_655 2_655 2_655 no
H11 H1 H3 124.6(19) 2_655 2_655 2_655 no
H11 H1 H3 120.6(19) 2_655 2_655 2_655 no
H11 H1 C12 9.3(9) 2_655 2_655 2_655 no
H11 H1 H7 91.1(16) 2_655 2_655 2_655 no
H11 H1 H2 64.4(16) 2_655 2_655 2_655 no
H11 H1 C1 133.1(17) 2_655 2_655 2_655 no
H11 H1 C2 133.2(17) 2_655 2_655 2_655 no
H6 H1 N1 98.5(21) . . . no
H6 H1 N2 55.0(17) . . . no
H6 H1 H8 65.1(19) . . . no
H6 H1 H2 148.5(26) . . . no
H6 H1 H3 45.4(19) . . . no
H6 H1 H3 138.8(26) . . . no
H6 H1 C12 93.8(21) . . . no
H6 H1 H7 24.2(17) . . . no
H6 H1 H2 78.5(21) . . . no
H6 H1 C1 76.1(19) . . . no
H6 H1 C2 80.3(19) . . . no
N1 H1 N2 45.3(7) . . . no
N1 H1 H8 143.7(18) . . . no
N1 H1 H2 50.2(14) . . . no
N1 H1 H3 98.4(15) . . . no
N1 H1 H3 49.4(11) . . . no
N1 H1 C12 129.1(14) . . . no
N1 H1 H7 88.9(15) . . . no
N1 H1 H2 78.4(15) . . . no
N1 H1 C1 23.0(4) . . . no
N1 H1 C2 91.7(12) . . . no
N2 H1 H8 116.9(16) . . . no
N2 H1 H2 93.7(17) . . . no
N2 H1 H3 76.3(13) . . . no
N2 H1 H3 93.7(15) . . . no
N2 H1 C12 114.4(13) . . . no
N2 H1 H7 44.1(11) . . . no
N2 H1 H2 61.6(14) . . . no
N2 H1 C1 22.3(4) . . . no
N2 H1 C2 95.1(12) . . . no
H8 H1 H2 141.2(20) 2_665 2_665 2_665 no
H8 H1 H3 46.5(12) 2_665 2_665 2_665 no
H8 H1 H3 122.6(17) 2_665 2_665 2_665 no
H8 H1 C12 85.9(14) 2_665 2_665 2_665 no
H8 H1 H7 85.8(15) 2_665 2_665 2_665 no
H8 H1 H2 125.1(19) 2_665 2_665 2_665 no
H8 H1 C1 132.0(16) 2_665 2_665 2_665 no
H8 H1 C2 54.9(10) 2_665 2_665 2_665 no
H2 H1 H3 131.5(21) . . . no
H2 H1 H3 25.5(14) . . . no
H2 H1 C12 103.6(17) . . . no
H2 H1 H7 132.4(21) . . . no
H2 H1 H2 89.6(19) . . . no
H2 H1 C1 72.4(15) . . . no
H2 H1 C2 101.8(17) . . . no
H3 H1 H3 106.8(16) 2_665 2_665 2_665 no
H3 H1 C12 124.0(16) 2_665 2_665 2_665 no
H3 H1 H7 68.7(15) 2_665 2_665 2_665 no
H3 H1 H2 123.1(19) 2_665 2_665 2_665 no
H3 H1 C1 86.2(13) 2_665 2_665 2_665 no
H3 H1 C2 35.0(10) 2_665 2_665 2_665 no
H3 H1 C12 125.7(16) . . . no
H3 H1 H7 137.9(20) . . . no
H3 H1 H2 112.0(18) . . . no
H3 H1 C1 71.7(13) . . . no
H3 H1 C2 76.4(12) . . . no
C12 H1 H7 82.7(13) 2_655 2_655 2_655 no
C12 H1 H2 56.0(13) 2_655 2_655 2_655 no
C12 H1 C1 125.1(13) 2_655 2_655 2_655 no
C12 H1 C2 139.2(15) 2_655 2_655 2_655 no
H7 H1 H2 54.6(15) . . . no
H7 H1 C1 66.2(12) . . . no
H7 H1 C2 102.7(14) . . . no
H2 H1 C1 69.2(14) 2_655 2_655 2_655 no
H2 H1 C2 154.9(19) 2_655 2_655 2_655 no
C1 H1 C2 92.8(11) . . . no
C5 H2 H4 32.0(32) . . . no
C5 H2 H3 42.1(35) . . . no
C5 H2 C2 41.4(30) . . . no
C5 H2 H5 169.9(56) . . . no
C5 H2 N1 63.7(38) . . . no
C5 H2 C7 83.8(44) . . . no
C5 H2 C4 138.3(51) . . . no
C5 H2 C3 40.7(33) . . . no
C5 H2 C6 166.0(53) . . . no
C5 H2 H7 162.2(53) . . . no
C5 H2 C12 107.8(47) . . . no
C5 H2 C3 123.1(48) . . . no
C5 H2 C8 77.0(42) . . . no
C5 H2 H1 38.1(33) . . . no
C5 H2 N2 124.5(48) . . . no
C5 H2 H11 111.3(48) . . . no
C5 H2 H8 64.6(40) . . . no
C5 H2 H1 125.7(48) . . . no
H4 H2 H3 62.1(41) . . . no
H4 H2 C2 63.9(36) . . . no
H4 H2 H5 155.0(49) . . . no
H4 H2 N1 91.6(41) . . . no
H4 H2 C7 115.5(46) . . . no
H4 H2 C4 116.2(41) . . . no
H4 H2 C3 52.7(32) . . . no
H4 H2 C6 138.1(44) . . . no
H4 H2 H7 130.5(44) . . . no
H4 H2 C12 138.3(46) . . . no
H4 H2 C3 114.2(39) . . . no
H4 H2 C8 107.8(42) . . . no
H4 H2 H1 40.8(31) . . . no
H4 H2 N2 96.5(37) . . . no
H4 H2 H11 137.8(46) . . . no
H4 H2 H8 95.1(41) . . . no
H4 H2 H1 124.3(41) . . . no
H3 H2 C2 70.0(35) . . . no
H3 H2 H5 139.1(45) . . . no
H3 H2 N1 73.8(34) . . . no
H3 H2 C7 72.6(33) . . . no
H3 H2 C4 176.1(44) . . . no
H3 H2 C3 78.7(35) . . . no
H3 H2 C6 151.6(42) . . . no
H3 H2 H7 138.8(42) . . . no
H3 H2 C12 95.1(36) . . . no
H3 H2 C3 158.8(44) . . . no
H3 H2 C8 52.4(29) . . . no
H3 H2 H1 79.7(36) . . . no
H3 H2 N2 153.7(41) . . . no
H3 H2 H11 106.8(38) . . . no
H3 H2 H8 40.8(28) . . . no
H3 H2 H1 150.8(43) . . . no
C2 H2 H5 128.8(31) . . . no
C2 H2 N1 29.1(10) . . . no
C2 H2 C7 58.7(17) . . . no
C2 H2 C4 112.8(26) . . . no
C2 H2 C3 18.3(8) . . . no
C2 H2 C6 132.6(27) . . . no
C2 H2 H7 149.8(31) . . . no
C2 H2 C12 75.9(20) . . . no
C2 H2 C3 89.5(21) . . . no
C2 H2 C8 68.2(19) . . . no
C2 H2 H1 31.5(14) . . . no
C2 H2 N2 116.0(26) . . . no
C2 H2 H11 74.0(20) . . . no
C2 H2 H8 61.8(19) . . . no
C2 H2 H1 87.2(22) . . . no
H5 H2 N1 106.3(25) 2_655 2_655 2_655 no
H5 H2 C7 87.6(24) 2_655 2_655 2_655 no
H5 H2 C4 41.6(16) 2_655 2_655 2_655 no
H5 H2 C3 131.6(26) 2_655 2_655 2_655 no
H5 H2 C6 17.0(13) 2_655 2_655 2_655 no
H5 H2 H7 27.3(17) 2_655 2_655 2_655 no
H5 H2 C12 63.2(19) 2_655 2_655 2_655 no
H5 H2 C3 52.0(16) 2_655 2_655 2_655 no
H5 H2 C8 97.1(24) 2_655 2_655 2_655 no
H5 H2 H1 137.1(27) 2_655 2_655 2_655 no
H5 H2 N2 59.1(18) 2_655 2_655 2_655 no
H5 H2 H11 58.8(19) 2_655 2_655 2_655 no
H5 H2 H8 109.9(25) 2_655 2_655 2_655 no
H5 H2 H1 47.0(17) 2_655 2_655 2_655 no
N1 H2 C7 30.5(8) . . . no
N1 H2 C4 110.0(21) . . . no
N1 H2 C3 46.0(11) . . . no
N1 H2 C6 116.9(21) . . . no
N1 H2 H7 133.1(25) . . . no
N1 H2 C12 47.1(10) . . . no
N1 H2 C3 85.7(17) . . . no
N1 H2 C8 46.4(11) . . . no
N1 H2 H1 60.0(16) . . . no
N1 H2 N2 124.8(22) . . . no
N1 H2 H11 47.7(12) . . . no
N1 H2 H8 45.8(12) . . . no
N1 H2 H1 77.4(17) . . . no
C7 H2 C4 111.2(21) . . . no
C7 H2 C3 76.2(17) . . . no
C7 H2 C6 103.0(20) . . . no
C7 H2 H7 113.9(23) . . . no
C7 H2 C12 24.8(6) . . . no
C7 H2 C3 92.7(18) . . . no
C7 H2 C8 24.1(6) . . . no
C7 H2 H1 90.1(21) . . . no
C7 H2 N2 133.3(23) . . . no
C7 H2 H11 34.3(10) . . . no
C7 H2 H8 32.3(10) . . . no
C7 H2 H1 80.1(17) . . . no
C4 H2 C3 103.2(19) 2_655 2_655 2_655 no
C4 H2 C6 27.8(6) 2_655 2_655 2_655 no
C4 H2 H7 39.1(13) 2_655 2_655 2_655 no
C4 H2 C12 88.4(17) 2_655 2_655 2_655 no
C4 H2 C3 24.6(6) 2_655 2_655 2_655 no
C4 H2 C8 130.8(22) 2_655 2_655 2_655 no
C4 H2 H1 101.2(20) 2_655 2_655 2_655 no
C4 H2 N2 22.8(5) 2_655 2_655 2_655 no
C4 H2 H11 76.9(16) 2_655 2_655 2_655 no
C4 H2 H8 142.7(22) 2_655 2_655 2_655 no
C4 H2 H1 33.1(11) 2_655 2_655 2_655 no
C3 H2 C6 128.4(21) . . . no
C3 H2 H7 142.2(24) . . . no
C3 H2 C12 90.7(17) . . . no
C3 H2 C3 83.2(16) . . . no
C3 H2 C8 86.3(18) . . . no
C3 H2 H1 14.2(9) . . . no
C3 H2 N2 101.0(18) . . . no
C3 H2 H11 85.9(18) . . . no
C3 H2 H8 79.1(18) . . . no
C3 H2 H1 85.1(17) . . . no
C6 H2 H7 17.5(10) 2_655 2_655 2_655 no
C6 H2 C12 78.2(15) 2_655 2_655 2_655 no
C6 H2 C3 45.3(9) 2_655 2_655 2_655 no
C6 H2 C8 114.1(20) 2_655 2_655 2_655 no
C6 H2 H1 128.7(23) 2_655 2_655 2_655 no
C6 H2 N2 42.4(9) 2_655 2_655 2_655 no
C6 H2 H11 71.5(15) 2_655 2_655 2_655 no
C6 H2 H8 126.9(21) 2_655 2_655 2_655 no
C6 H2 H1 45.5(12) 2_655 2_655 2_655 no
H7 H2 C12 90.1(19) 2_655 2_655 2_655 no
H7 H2 C3 60.8(16) 2_655 2_655 2_655 no
H7 H2 C8 118.3(22) 2_655 2_655 2_655 no
H7 H2 H1 138.0(25) 2_655 2_655 2_655 no
H7 H2 N2 44.5(13) 2_655 2_655 2_655 no
H7 H2 H11 86.0(20) 2_655 2_655 2_655 no
H7 H2 H8 129.7(23) 2_655 2_655 2_655 no
H7 H2 H1 62.7(17) 2_655 2_655 2_655 no
C12 H2 C3 74.3(14) . . . no
C12 H2 C8 42.8(9) . . . no
C12 H2 H1 104.8(21) . . . no
C12 H2 N2 111.2(19) . . . no
C12 H2 H11 13.9(7) . . . no
C12 H2 H8 54.3(12) . . . no
C12 H2 H1 60.8(13) . . . no
C3 H2 C8 115.9(19) 2_655 2_655 2_655 no
C3 H2 H1 85.4(17) 2_655 2_655 2_655 no
C3 H2 N2 41.5(8) 2_655 2_655 2_655 no
C3 H2 H11 60.8(13) 2_655 2_655 2_655 no
C3 H2 H8 124.7(20) 2_655 2_655 2_655 no
C3 H2 H1 13.5(8) 2_655 2_655 2_655 no
C8 H2 H1 98.0(21) . . . no
C8 H2 N2 153.6(22) . . . no
C8 H2 H11 55.5(13) . . . no
C8 H2 H8 12.9(7) . . . no
C8 H2 H1 102.8(18) . . . no
H1 H2 N2 93.8(19) . . . no
H1 H2 H11 99.1(21) . . . no
H1 H2 H8 89.1(20) . . . no
H1 H2 H1 90.4(19) . . . no
N2 H2 H11 99.4(19) 2_655 2_655 2_655 no
N2 H2 H8 165.4(22) 2_655 2_655 2_655 no
N2 H2 H1 53.3(13) 2_655 2_655 2_655 no
H11 H2 H8 66.1(15) . . . no
H11 H2 H1 47.4(13) . . . no
H8 H2 H1 112.4(20) . . . no
C5 H3 H2 39.1(32) . . . no
C5 H3 H4 29.0(24) . . . no
C5 H3 C2 41.3(21) . . . no
C5 H3 H6 146.8(41) . . . no
C5 H3 H8 121.4(36) . . . no
C5 H3 C8 114.8(34) . . . no
C5 H3 N1 64.5(26) . . . no
C5 H3 C7 85.6(29) . . . no
C5 H3 C6 141.2(34) . . . no
C5 H3 C3 39.1(22) . . . no
C5 H3 C4 115.0(32) . . . no
C5 H3 H1 109.3(33) . . . no
C5 H3 H1 36.2(23) . . . no
C5 H3 C3 104.3(31) . . . no
C5 H3 C9 124.4(32) . . . no
H2 H3 H4 56.2(36) . . . no
H2 H3 C2 67.9(34) . . . no
H2 H3 H6 157.2(46) . . . no
H2 H3 H8 116.8(38) . . . no
H2 H3 C8 101.5(35) . . . no
H2 H3 N1 74.5(34) . . . no
H2 H3 C7 76.1(33) . . . no
H2 H3 C6 162.6(39) . . . no
H2 H3 C3 74.2(34) . . . no
H2 H3 C4 150.1(38) . . . no
H2 H3 H1 145.8(40) . . . no
H2 H3 H1 74.8(35) . . . no
H2 H3 C3 143.3(39) . . . no
H2 H3 C9 99.3(34) . . . no
H4 H3 C2 62.1(28) . . . no
H4 H3 H6 119.8(37) . . . no
H4 H3 H8 145.0(37) . . . no
H4 H3 C8 143.1(36) . . . no
H4 H3 N1 90.1(31) . . . no
H4 H3 C7 114.4(34) . . . no
H4 H3 C6 116.3(30) . . . no
H4 H3 C3 51.3(26) . . . no
H4 H3 C4 94.0(27) . . . no
H4 H3 H1 103.4(29) . . . no
H4 H3 H1 39.9(25) . . . no
H4 H3 C3 92.8(27) . . . no
H4 H3 C9 152.8(33) . . . no
C2 H3 H6 132.8(29) . . . no
C2 H3 H8 83.2(18) . . . no
C2 H3 C8 82.9(16) . . . no
C2 H3 N1 29.5(7) . . . no
C2 H3 C7 59.4(12) . . . no
C2 H3 C6 124.8(20) . . . no
C2 H3 C3 17.0(6) . . . no
C2 H3 C4 102.0(17) . . . no
C2 H3 H1 78.3(16) . . . no
C2 H3 H1 30.3(11) . . . no
C2 H3 C3 80.6(14) . . . no
C2 H3 C9 99.8(16) . . . no
H6 H3 H8 79.6(25) 2_665 2_665 2_665 no
H6 H3 C8 92.0(24) 2_665 2_665 2_665 no
H6 H3 N1 128.0(27) 2_665 2_665 2_665 no
H6 H3 C7 120.6(26) 2_665 2_665 2_665 no
H6 H3 C6 8.1(18) 2_665 2_665 2_665 no
H6 H3 C3 122.7(25) 2_665 2_665 2_665 no
H6 H3 C4 34.5(19) 2_665 2_665 2_665 no
H6 H3 H1 54.8(22) 2_665 2_665 2_665 no
H6 H3 H1 117.7(25) 2_665 2_665 2_665 no
H6 H3 C3 52.6(20) 2_665 2_665 2_665 no
H6 H3 C9 87.3(23) 2_665 2_665 2_665 no
H8 H3 C8 17.0(9) . . . no
H8 H3 N1 56.9(13) . . . no
H8 H3 C7 41.3(11) . . . no
H8 H3 C6 78.6(16) . . . no
H8 H3 C3 93.9(17) . . . no
H8 H3 C4 88.4(17) . . . no
H8 H3 H1 62.2(16) . . . no
H8 H3 H1 106.2(20) . . . no
H8 H3 C3 76.0(15) . . . no
H8 H3 C9 31.2(11) . . . no
C8 H3 N1 53.7(9) . . . no
C8 H3 C7 29.4(5) . . . no
C8 H3 C6 92.5(15) . . . no
C8 H3 C3 97.0(15) . . . no
C8 H3 C4 105.1(16) . . . no
C8 H3 H1 78.8(15) . . . no
C8 H3 H1 110.6(18) . . . no
C8 H3 C3 92.7(14) . . . no
C8 H3 C9 19.3(4) . . . no
N1 H3 C7 30.8(6) . . . no
N1 H3 C6 122.6(17) . . . no
N1 H3 C3 45.3(8) . . . no
N1 H3 C4 111.1(16) . . . no
N1 H3 H1 78.8(14) . . . no
N1 H3 H1 59.2(13) . . . no
N1 H3 C3 87.6(13) . . . no
N1 H3 C9 70.3(10) . . . no
C7 H3 C6 119.9(17) . . . no
C7 H3 C3 75.9(12) . . . no
C7 H3 C4 124.3(17) . . . no
C7 H3 H1 91.6(16) . . . no
C7 H3 H1 89.6(16) . . . no
C7 H3 C3 104.3(15) . . . no
C7 H3 C9 41.4(7) . . . no
C6 H3 C3 114.7(15) 2_665 2_665 2_665 no
C6 H3 C4 27.0(4) 2_665 2_665 2_665 no
C6 H3 H1 47.2(11) 2_665 2_665 2_665 no
C6 H3 H1 110.1(15) 2_665 2_665 2_665 no
C6 H3 C3 44.5(7) 2_665 2_665 2_665 no
C6 H3 C9 90.4(13) 2_665 2_665 2_665 no
C3 H3 C4 89.1(12) . . . no
C3 H3 H1 71.8(13) . . . no
C3 H3 H1 13.9(8) . . . no
C3 H3 C3 70.5(10) . . . no
C3 H3 C9 115.1(14) . . . no
C4 H3 H1 33.6(10) 2_665 2_665 2_665 no
C4 H3 H1 83.2(13) 2_665 2_665 2_665 no
C4 H3 C3 23.6(4) 2_665 2_665 2_665 no
C4 H3 C9 110.3(15) 2_665 2_665 2_665 no
H1 H3 H1 73.2(16) 2_665 2_665 2_665 no
H1 H3 C3 13.9(8) 2_665 2_665 2_665 no
H1 H3 C9 91.4(14) 2_665 2_665 2_665 no
H1 H3 C3 68.4(12) . . . no
H1 H3 C9 129.0(17) . . . no
C3 H3 C9 104.6(13) 2_665 2_665 2_665 no
C5 H4 H2 39.9(40) . . . no
C5 H4 H3 38.7(33) . . . no
C5 H4 C2 46.2(30) . . . no
C5 H4 H1 96.4(42) . . . no
C5 H4 C3 77.6(37) . . . no
C5 H4 O1 151.8(46) . . . no
C5 H4 N1 30.3(29) . . . no
C5 H4 C12 145.3(43) . . . no
C5 H4 C11 122.2(41) . . . no
C5 H4 H11 145.0(44) . . . no
C5 H4 H6 75.6(38) . . . no
C5 H4 C7 158.4(44) . . . no
H2 H4 H3 61.7(41) . . . no
H2 H4 C2 74.8(39) . . . no
H2 H4 H1 117.3(42) . . . no
H2 H4 C3 101.3(40) . . . no
H2 H4 O1 155.4(41) . . . no
H2 H4 N1 61.5(36) . . . no
H2 H4 C12 107.6(38) . . . no
H2 H4 C11 88.4(36) . . . no
H2 H4 H11 105.0(38) . . . no
H2 H4 H6 96.3(38) . . . no
H2 H4 C7 128.5(39) . . . no
H3 H4 C2 74.4(32) . . . no
H3 H4 H1 117.1(36) . . . no
H3 H4 C3 101.6(33) . . . no
H3 H4 O1 142.9(33) . . . no
H3 H4 N1 61.2(28) . . . no
H3 H4 C12 126.2(32) . . . no
H3 H4 C11 104.3(30) . . . no
H3 H4 H11 137.7(33) . . . no
H3 H4 H6 37.9(26) . . . no
H3 H4 C7 123.3(31) . . . no
C2 H4 H1 50.2(16) . . . no
C2 H4 C3 31.4(8) . . . no
C2 H4 O1 106.2(20) . . . no
C2 H4 N1 15.9(7) . . . no
C2 H4 C12 158.4(23) . . . no
C2 H4 C11 161.7(23) . . . no
C2 H4 H11 144.7(23) . . . no
C2 H4 H6 97.6(23) . . . no
C2 H4 C7 154.4(22) . . . no
H1 H4 C3 18.8(12) . . . no
H1 H4 O1 56.4(15) . . . no
H1 H4 N1 66.1(16) . . . no
H1 H4 C12 114.0(21) . . . no
H1 H4 C11 137.8(23) . . . no
H1 H4 H11 104.7(21) . . . no
H1 H4 H6 116.2(24) . . . no
H1 H4 C7 104.6(19) . . . no
C3 H4 O1 75.1(13) . . . no
C3 H4 N1 47.3(9) . . . no
C3 H4 C12 131.5(19) . . . no
C3 H4 C11 154.0(20) . . . no
C3 H4 H11 120.7(19) . . . no
C3 H4 H6 111.2(22) . . . no
C3 H4 C7 123.4(18) . . . no
O1 H4 N1 122.0(17) 1_455 1_455 1_455 no
O1 H4 C12 62.4(11) 1_455 1_455 1_455 no
O1 H4 C11 86.0(14) 1_455 1_455 1_455 no
O1 H4 H11 59.4(12) 1_455 1_455 1_455 no
O1 H4 H6 107.8(19) 1_455 1_455 1_455 no
O1 H4 C7 48.3(9) 1_455 1_455 1_455 no
N1 H4 C12 163.8(17) . . . no
N1 H4 C11 149.9(17) . . . no
N1 H4 H11 151.5(18) . . . no
N1 H4 H6 90.2(19) . . . no
N1 H4 C7 169.8(17) . . . no
C12 H4 C11 24.2(4) 1_455 1_455 1_455 no
C12 H4 H11 13.9(7) 1_455 1_455 1_455 no
C12 H4 H6 103.4(19) 1_455 1_455 1_455 no
C12 H4 C7 22.9(4) 1_455 1_455 1_455 no
C11 H4 H11 33.4(8) 1_455 1_455 1_455 no
C11 H4 H6 91.3(18) 1_455 1_455 1_455 no
C11 H4 C7 40.3(6) 1_455 1_455 1_455 no
H11 H4 H6 117.3(20) 1_455 1_455 1_455 no
H11 H4 C7 32.1(8) 1_455 1_455 1_455 no
H6 H4 C7 90.5(17) 2_665 2_665 2_665 no
C6 H5 H7 41.0(31) . . . no
C6 H5 H6 23.5(30) . . . no
C6 H5 C4 45.0(24) . . . no
C6 H5 H1 80.3(34) . . . no
C6 H5 C3 69.3(30) . . . no
C6 H5 H2 112.5(41) . . . no
C6 H5 H11 138.1(41) . . . no
C6 H5 N2 41.5(25) . . . no
C6 H5 C12 153.0(41) . . . no
C6 H5 BR1 113.8(37) . . . no
C6 H5 C11 160.8(40) . . . no
C6 H5 H10 144.6 . . . no
H7 H5 H6 56.7(40) . . . no
H7 H5 C4 70.7(33) . . . no
H7 H5 H1 116.6(41) . . . no
H7 H5 C3 100.8(37) . . . no
H7 H5 H2 96.8(36) . . . no
H7 H5 H11 168.2(38) . . . no
H7 H5 N2 54.5(29) . . . no
H7 H5 C12 161.4(39) . . . no
H7 H5 BR1 73.4(31) . . . no
H7 H5 C11 151.5(39) . . . no
H7 H5 H10 147.8 . . . no
H6 H5 C4 59.9(33) . . . no
H6 H5 H1 79.0(35) . . . no
H6 H5 C3 74.6(34) . . . no
H6 H5 H2 134.8(43) . . . no
H6 H5 H11 127.8(39) . . . no
H6 H5 N2 62.6(32) . . . no
H6 H5 C12 141.5(39) . . . no
H6 H5 BR1 120.3(38) . . . no
H6 H5 C11 137.7(38) . . . no
H6 H5 H10 121.1 . . . no
C4 H5 H1 47.2(16) . . . no
C4 H5 C3 30.2(8) . . . no
C4 H5 H2 77.7(22) . . . no
C4 H5 H11 101.5(21) . . . no
C4 H5 N2 19.4(7) . . . no
C4 H5 C12 112.9(21) . . . no
C4 H5 BR1 132.5(23) . . . no
C4 H5 C11 136.2(23) . . . no
C4 H5 H10 139.4 . . . no
H1 H5 C3 17.9(11) . . . no
H1 H5 H2 83.5(23) . . . no
H1 H5 H11 58.4(17) . . . no
H1 H5 N2 66.0(17) . . . no
H1 H5 C12 72.7(17) . . . no
H1 H5 BR1 159.0(24) . . . no
H1 H5 C11 91.8(19) . . . no
H1 H5 H10 92.2 . . . no
C3 H5 H2 76.0(20) . . . no
C3 H5 H11 72.3(15) . . . no
C3 H5 N2 48.3(10) . . . no
C3 H5 C12 85.2(15) . . . no
C3 H5 BR1 151.2(20) . . . no
C3 H5 C11 106.9(18) . . . no
C3 H5 H10 109.4 . . . no
H2 H5 H11 72.5(21) 2_655 2_655 2_655 no
H2 H5 N2 72.2(20) 2_655 2_655 2_655 no
H2 H5 C12 67.3(19) 2_655 2_655 2_655 no
H2 H5 BR1 76.7(19) 2_655 2_655 2_655 no
H2 H5 C11 83.7(21) 2_655 2_655 2_655 no
H2 H5 H10 100.8 2_655 2_655 2_655 no
H11 H5 N2 116.0(18) 2_655 2_655 2_655 no
H11 H5 C12 15.1(8) 2_655 2_655 2_655 no
H11 H5 BR1 107.9(20) 2_655 2_655 2_655 no
H11 H5 C11 34.7(10) 2_655 2_655 2_655 no
H11 H5 H10 42.5 2_655 2_655 2_655 no
N2 H5 C12 124.3(17) . . . no
N2 H5 BR1 113.5(17) . . . no
N2 H5 C11 148.4(19) . . . no
N2 H5 H10 157.4 . . . no
C12 H5 BR1 92.8(16) 2_655 2_655 2_655 no
C12 H5 C11 24.3(5) 2_655 2_655 2_655 no
C12 H5 H10 37.4 2_655 2_655 2_655 no
BR1 H5 C11 79.1(14) 1_444 1_444 1_444 no
BR1 H5 H10 84.6 1_444 1_444 1_444 no
C11 H5 H10 17.2 2_655 2_655 2_655 no
C6 H6 H7 37.5(41) . . . no
C6 H6 H5 29.4(39) . . . no
C6 H6 C4 51.6(42) . . . no
C6 H6 H3 147.3(71) . . . no
C6 H6 N2 58.1(46) . . . no
C6 H6 C3 64.5(50) . . . no
C6 H6 H1 69.4(53) . . . no
C6 H6 H9 123.3(64) . . . no
C6 H6 H8 117.3(64) . . . no
C6 H6 C5 140.7(64) . . . no
C6 H6 H4 134.3(62) . . . no
C6 H6 C10 119.8(60) . . . no
H7 H6 H5 56.1(39) . . . no
H7 H6 C4 75.8(38) . . . no
H7 H6 H3 160.7(52) . . . no
H7 H6 N2 65.5(32) . . . no
H7 H6 C3 97.6(41) . . . no
H7 H6 H1 106.1(44) . . . no
H7 H6 H9 89.1(40) . . . no
H7 H6 H8 146.9(48) . . . no
H7 H6 C5 152.7(46) . . . no
H7 H6 H4 139.4(45) . . . no
H7 H6 C10 88.4(37) . . . no
H5 H6 C4 70.5(36) . . . no
H5 H6 H3 139.7(48) . . . no
H5 H6 N2 85.0(36) . . . no
H5 H6 C3 70.1(33) . . . no
H5 H6 H1 65.5(34) . . . no
H5 H6 H9 117.8(41) . . . no
H5 H6 H8 92.4(38) . . . no
H5 H6 C5 140.5(44) . . . no
H5 H6 H4 144.3(44) . . . no
H5 H6 C10 110.7(37) . . . no
C4 H6 H3 98.2(33) . . . no
C4 H6 N2 25.8(11) . . . no
C4 H6 C3 27.0(12) . . . no
C4 H6 H1 43.3(19) . . . no
C4 H6 H9 154.5(40) . . . no
C4 H6 H8 104.9(31) . . . no
C4 H6 C5 90.0(27) . . . no
C4 H6 H4 82.7(26) . . . no
C4 H6 C10 160.1(35) . . . no
H3 H6 N2 101.2(28) 2_665 2_665 2_665 no
H3 H6 C3 82.8(25) 2_665 2_665 2_665 no
H3 H6 H1 79.8(26) 2_665 2_665 2_665 no
H3 H6 H9 89.3(28) 2_665 2_665 2_665 no
H3 H6 H8 52.1(19) 2_665 2_665 2_665 no
H3 H6 C5 9.6(13) 2_665 2_665 2_665 no
H3 H6 H4 22.3(16) 2_665 2_665 2_665 no
H3 H6 C10 92.8(25) 2_665 2_665 2_665 no
N2 H6 C3 51.4(13) . . . no
N2 H6 H1 68.4(20) . . . no
N2 H6 H9 128.8(31) . . . no
N2 H6 H8 127.0(27) . . . no
N2 H6 C5 91.6(21) . . . no
N2 H6 H4 80.2(20) . . . no
N2 H6 C10 135.3(27) . . . no
C3 H6 H1 17.1(11) . . . no
C3 H6 H9 171.8(33) . . . no
C3 H6 H8 77.9(20) . . . no
C3 H6 C5 77.2(18) . . . no
C3 H6 H4 75.3(19) . . . no
C3 H6 C10 172.9(27) . . . no
H1 H6 H9 161.6(33) . . . no
H1 H6 H8 62.6(19) . . . no
H1 H6 C5 76.7(20) . . . no
H1 H6 H4 78.8(22) . . . no
H1 H6 C10 156.2(28) . . . no
H9 H6 H8 98.9(25) 1_454 1_454 1_454 no
H9 H6 C5 94.7(24) 1_454 1_454 1_454 no
H9 H6 H4 96.5(25) 1_454 1_454 1_454 no
H9 H6 C10 8.6(10) 1_454 1_454 1_454 no
H8 H6 C5 59.0(15) 2_665 2_665 2_665 no
H8 H6 H4 71.8(19) 2_665 2_665 2_665 no
H8 H6 C10 94.9(20) 2_665 2_665 2_665 no
C5 H6 H4 13.2(9) 2_665 2_665 2_665 no
C5 H6 C10 99.2(20) 2_665 2_665 2_665 no
H4 H6 C10 102.6(22) 2_665 2_665 2_665 no
C6 H7 H5 42.8(30) . . . no
C6 H7 H6 30.8(35) . . . no
C6 H7 C4 41.7(22) . . . no
C6 H7 N2 72.2(29) . . . no
C6 H7 H10 138.4 . . . no
C6 H7 BR1 121.5(37) . . . no
C6 H7 H9 91.4(32) . . . no
C6 H7 H2 81.0(32) . . . no
C6 H7 BR1 131.3(38) . . . no
C6 H7 C3 30.8(23) . . . no
C6 H7 H10 118.3 . . . no
C6 H7 H1 20.5(23) . . . no
H5 H7 H6 67.2(44) . . . no
H5 H7 C4 67.2(31) . . . no
H5 H7 N2 96.8(34) . . . no
H5 H7 H10 128.6 . . . no
H5 H7 BR1 79.4(33) . . . no
H5 H7 H9 106.8(33) . . . no
H5 H7 H2 56.0(30) . . . no
H5 H7 BR1 171.0(37) . . . no
H5 H7 C3 53.0(29) . . . no
H5 H7 H10 104.3 . . . no
H5 H7 H1 41.2(29) . . . no
H6 H7 C4 60.3(35) . . . no
H6 H7 N2 81.7(36) . . . no
H6 H7 H10 147.6 . . . no
H6 H7 BR1 132.6(40) . . . no
H6 H7 H9 62.6(35) . . . no
H6 H7 H2 111.8(43) . . . no
H6 H7 BR1 104.9(39) . . . no
H6 H7 C3 55.7(35) . . . no
H6 H7 H10 98.0 . . . no
H6 H7 H1 49.7(36) . . . no
C4 H7 N2 31.8(7) . . . no
C4 H7 H10 97.2 . . . no
C4 H7 BR1 134.4(22) . . . no
C4 H7 H9 119.5(23) . . . no
C4 H7 H2 65.0(17) . . . no
C4 H7 BR1 113.3(20) . . . no
C4 H7 C3 14.4(6) . . . no
C4 H7 H10 158.2 . . . no
C4 H7 H1 27.6(11) . . . no
N2 H7 H10 69.2 . . . no
N2 H7 BR1 136.7(19) . . . no
N2 H7 H9 123.0(21) . . . no
N2 H7 H2 71.6(17) . . . no
N2 H7 BR1 86.0(14) . . . no
N2 H7 C3 45.9(9) . . . no
N2 H7 H10 157.0 . . . no
N2 H7 H1 59.3(13) . . . no
H10 H7 BR1 79.8 2_755 2_755 2_755 no
H10 H7 H9 122.5 2_755 2_755 2_755 no
H10 H7 H2 72.9 2_755 2_755 2_755 no
H10 H7 BR1 60.4 2_755 2_755 2_755 no
H10 H7 C3 107.7 2_755 2_755 2_755 no
H10 H7 H10 103.3 2_755 2_755 2_755 no
H10 H7 H1 119.4 2_755 2_755 2_755 no
BR1 H7 H9 98.8(17) 1_444 1_444 1_444 no
BR1 H7 H2 70.8(16) 1_444 1_444 1_444 no
BR1 H7 BR1 104.5(16) 1_444 1_444 1_444 no
BR1 H7 C3 125.1(16) 1_444 1_444 1_444 no
BR1 H7 H10 58.0 1_444 1_444 1_444 no
BR1 H7 H1 118.1(17) 1_444 1_444 1_444 no
H9 H7 H2 160.6(22) 1_454 1_454 1_454 no
H9 H7 BR1 64.7(13) 1_454 1_454 1_454 no
H9 H7 C3 118.2(18) 1_454 1_454 1_454 no
H9 H7 H10 41.7 1_454 1_454 1_454 no
H9 H7 H1 111.6(19) 1_454 1_454 1_454 no
H2 H7 BR1 132.9(20) 2_655 2_655 2_655 no
H2 H7 C3 60.9(15) 2_655 2_655 2_655 no
H2 H7 H10 128.3 2_655 2_655 2_655 no
H2 H7 H1 62.7(16) 2_655 2_655 2_655 no
BR1 H7 C3 126.9(16) 2_765 2_765 2_765 no
BR1 H7 H10 71.8 2_765 2_765 2_765 no
BR1 H7 H1 137.0(18) 2_765 2_765 2_765 no
C3 H7 H10 148.9 . . . no
C3 H7 H1 13.5(8) . . . no
H10 H7 H1 136.2 1_454 1_454 1_454 no
C8 H8 C7 40.4(21) . . . no
C8 H8 C9 36.7(21) . . . no
C8 H8 N1 75.1(28) . . . no
C8 H8 H3 90.2(33) . . . no
C8 H8 O1 135.3(34) . . . no
C8 H8 BR1 76.7(28) . . . no
C8 H8 N2 108.2(32) . . . no
C8 H8 C12 24.8(22) . . . no
C8 H8 C10 20.7(22) . . . no
C8 H8 C2 88.7(30) . . . no
C8 H8 H1 158.2(37) . . . no
C8 H8 C1 119.2(33) . . . no
C8 H8 H6 122.9(36) . . . no
C8 H8 C5 85.3(30) . . . no
C8 H8 C1 81.3(28) . . . no
C8 H8 H2 70.4(31) . . . no
C8 H8 C11 2.6(22) . . . no
C7 H8 C9 77.2(15) . . . no
C7 H8 N1 34.7(7) . . . no
C7 H8 H3 74.3(17) . . . no
C7 H8 O1 106.4(15) . . . no
C7 H8 BR1 117.1(17) . . . no
C7 H8 N2 110.5(16) . . . no
C7 H8 C12 15.7(6) . . . no
C7 H8 C10 61.1(11) . . . no
C7 H8 C2 52.2(9) . . . no
C7 H8 H1 120.3(19) . . . no
C7 H8 C1 103.4(15) . . . no
C7 H8 H6 122.4(22) . . . no
C7 H8 C5 61.6(11) . . . no
C7 H8 C1 44.0(8) . . . no
C7 H8 H2 52.5(15) . . . no
C7 H8 C11 38.5(8) . . . no
C9 H8 N1 111.9(18) . . . no
C9 H8 H3 104.9(20) . . . no
C9 H8 O1 143.7(19) . . . no
C9 H8 BR1 40.0(7) . . . no
C9 H8 N2 98.2(15) . . . no
C9 H8 C12 61.6(11) . . . no
C9 H8 C10 16.1(6) . . . no
C9 H8 C2 122.1(17) . . . no
C9 H8 H1 158.5(19) . . . no
C9 H8 C1 121.1(16) . . . no
C9 H8 H6 109.0(20) . . . no
C9 H8 C5 108.5(16) . . . no
C9 H8 C1 115.7(16) . . . no
C9 H8 H2 93.4(19) . . . no
C9 H8 C11 38.8(8) . . . no
N1 H8 H3 64.8(15) . . . no
N1 H8 O1 79.1(10) . . . no
N1 H8 BR1 151.6(17) . . . no
N1 H8 N2 105.6(13) . . . no
N1 H8 C12 50.4(7) . . . no
N1 H8 C10 95.8(12) . . . no
N1 H8 C2 25.6(4) . . . no
N1 H8 H1 86.2(14) . . . no
N1 H8 C1 86.3(11) . . . no
N1 H8 H6 107.7(18) . . . no
N1 H8 C5 49.3(7) . . . no
N1 H8 C1 21.3(4) . . . no
N1 H8 H2 51.0(13) . . . no
N1 H8 C11 73.2(9) . . . no
H3 H8 O1 110.8(17) . . . no
H3 H8 BR1 112.4(18) . . . no
H3 H8 N2 156.9(19) . . . no
H3 H8 C12 81.1(15) . . . no
H3 H8 C10 100.0(16) . . . no
H3 H8 C2 41.9(13) . . . no
H3 H8 H1 71.4(17) . . . no
H3 H8 C1 132.5(18) . . . no
H3 H8 H6 48.3(18) . . . no
H3 H8 C5 15.6(12) . . . no
H3 H8 C1 84.8(16) . . . no
H3 H8 H2 22.3(15) . . . no
H3 H8 C11 90.9(16) . . . no
O1 H8 BR1 124.7(14) 2_765 2_765 2_765 no
O1 H8 N2 46.1(6) 2_765 2_765 2_765 no
O1 H8 C12 117.8(12) 2_765 2_765 2_765 no
O1 H8 C10 142.3(14) 2_765 2_765 2_765 no
O1 H8 C2 83.1(10) 2_765 2_765 2_765 no
O1 H8 H1 48.3(11) 2_765 2_765 2_765 no
O1 H8 C1 22.6(3) 2_765 2_765 2_765 no
O1 H8 H6 99.4(18) 2_765 2_765 2_765 no
O1 H8 C5 104.4(12) 2_765 2_765 2_765 no
O1 H8 C1 62.9(7) 2_765 2_765 2_765 no
O1 H8 H2 117.9(16) 2_765 2_765 2_765 no
O1 H8 C11 132.8(13) 2_765 2_765 2_765 no
BR1 H8 N2 86.1(10) . . . no
BR1 H8 C12 101.5(12) . . . no
BR1 H8 C10 56.0(7) . . . no
BR1 H8 C2 151.1(15) . . . no
BR1 H8 H1 120.6(15) . . . no
BR1 H8 C1 110.4(12) . . . no
BR1 H8 H6 85.2(16) . . . no
BR1 H8 C5 125.1(13) . . . no
BR1 H8 C1 151.8(14) . . . no
BR1 H8 H2 115.3(17) . . . no
BR1 H8 C11 78.7(9) . . . no
N2 H8 C12 109.7(12) 2_765 2_765 2_765 no
N2 H8 C10 102.0(12) 2_765 2_765 2_765 no
N2 H8 C2 122.5(13) 2_765 2_765 2_765 no
N2 H8 H1 87.5(14) 2_765 2_765 2_765 no
N2 H8 C1 25.2(3) 2_765 2_765 2_765 no
N2 H8 H6 124.2(20) 2_765 2_765 2_765 no
N2 H8 C5 148.5(14) 2_765 2_765 2_765 no
N2 H8 C1 84.3(9) 2_765 2_765 2_765 no
N2 H8 H2 156.6(17) 2_765 2_765 2_765 no
N2 H8 C11 106.9(11) 2_765 2_765 2_765 no
C12 H8 C10 45.5(6) . . . no
C12 H8 C2 66.5(8) . . . no
C12 H8 H1 135.8(16) . . . no
C12 H8 C1 109.6(11) . . . no
C12 H8 H6 126.1(19) . . . no
C12 H8 C5 71.0(9) . . . no
C12 H8 C1 57.6(7) . . . no
C12 H8 H2 58.8(13) . . . no
C12 H8 C11 22.8(3) . . . no
C10 H8 C2 108.2(12) . . . no
C10 H8 H1 169.4(16) . . . no
C10 H8 C1 120.8(12) . . . no
C10 H8 H6 117.4(18) . . . no
C10 H8 C5 99.6(11) . . . no
C10 H8 C1 100.3(11) . . . no
C10 H8 H2 84.1(15) . . . no
C10 H8 C11 22.7(3) . . . no
C2 H8 H1 69.8(12) . . . no
C2 H8 C1 98.5(11) . . . no
C2 H8 H6 82.1(16) . . . no
C2 H8 C5 27.2(4) . . . no
C2 H8 C1 43.3(5) . . . no
C2 H8 H2 35.7(12) . . . no
C2 H8 C11 87.5(10) . . . no
H1 H8 C1 69.7(12) 2_665 2_665 2_665 no
H1 H8 H6 52.2(18) 2_665 2_665 2_665 no
H1 H8 C5 73.8(12) 2_665 2_665 2_665 no
H1 H8 C1 85.4(12) 2_665 2_665 2_665 no
H1 H8 H2 89.2(17) 2_665 2_665 2_665 no
H1 H8 C11 157.3(16) 2_665 2_665 2_665 no
C1 H8 H6 117.9(19) 2_765 2_765 2_765 no
C1 H8 C5 123.5(12) 2_765 2_765 2_765 no
C1 H8 C1 66.0(7) 2_765 2_765 2_765 no
C1 H8 H2 134.2(16) 2_765 2_765 2_765 no
C1 H8 C11 117.1(11) 2_765 2_765 2_765 no
H6 H8 C5 62.4(15) 2_665 2_665 2_665 no
H6 H8 C1 122.0(18) 2_665 2_665 2_665 no
H6 H8 H2 69.9(18) 2_665 2_665 2_665 no
H6 H8 C11 124.9(19) 2_665 2_665 2_665 no
C5 H8 C1 69.5(8) . . . no
C5 H8 H2 15.5(11) . . . no
C5 H8 C11 85.3(9) . . . no
C1 H8 H2 72.3(13) . . . no
C1 H8 C11 78.8(8) . . . no
H2 H8 C11 70.6(14) . . . no
C10 H9 C9 38.8(22) . . . no
C10 H9 C11 36.2(23) . . . no
C10 H9 H10 61.6 . . . no
C10 H9 H6 142.4(43) . . . no
C10 H9 BR1 80.3(31) . . . no
C10 H9 H9 121.2(45) . . . no
C10 H9 C8 24.2(24) . . . no
C10 H9 H7 132.3(39) . . . no
C10 H9 C12 20.4(24) . . . no
C10 H9 C6 136.8(38) . . . no
C10 H9 C10 133.7(37) . . . no
C10 H9 BR1 124.8(36) . . . no
C9 H9 C11 75.0(18) . . . no
C9 H9 H10 100.5 . . . no
C9 H9 H6 141.9(27) . . . no
C9 H9 BR1 41.5(9) . . . no
C9 H9 H9 98.9(25) . . . no
C9 H9 C8 14.7(7) . . . no
C9 H9 H7 161.4(24) . . . no
C9 H9 C12 59.2(13) . . . no
C9 H9 C6 149.2(21) . . . no
C9 H9 C10 109.2(18) . . . no
C9 H9 BR1 138.4(20) . . . no
C11 H9 H10 25.6 . . . no
C11 H9 H6 119.4(25) . . . no
C11 H9 BR1 116.5(20) . . . no
C11 H9 H9 129.6(29) . . . no
C11 H9 C8 60.3(13) . . . no
C11 H9 H7 98.7(20) . . . no
C11 H9 C12 15.8(6) . . . no
C11 H9 C6 108.9(18) . . . no
C11 H9 C10 138.0(20) . . . no
C11 H9 BR1 99.3(16) . . . no
H10 H9 H6 97.0 . . . no
H10 H9 BR1 141.7 . . . no
H10 H9 H9 128.2 . . . no
H10 H9 C8 85.9 . . . no
H10 H9 H7 73.5 . . . no
H10 H9 C12 41.4 . . . no
H10 H9 C6 85.6 . . . no
H10 H9 C10 130.0 . . . no
H10 H9 BR1 82.3 . . . no
H6 H9 BR1 112.2(22) 1_656 1_656 1_656 no
H6 H9 H9 96.4(28) 1_656 1_656 1_656 no
H6 H9 C8 147.8(24) 1_656 1_656 1_656 no
H6 H9 H7 28.2(17) 1_656 1_656 1_656 no
H6 H9 C12 131.5(23) 1_656 1_656 1_656 no
H6 H9 C6 11.9(15) 1_656 1_656 1_656 no
H6 H9 C10 83.8(20) 1_656 1_656 1_656 no
H6 H9 BR1 77.3(19) 1_656 1_656 1_656 no
BR1 H9 H9 74.2(18) . . . no
BR1 H9 C8 56.2(8) . . . no
BR1 H9 H7 140.0(20) . . . no
BR1 H9 C12 100.7(14) . . . no
BR1 H9 C6 124.0(16) . . . no
BR1 H9 C10 79.2(11) . . . no
BR1 H9 BR1 126.8(16) . . . no
H9 H9 C8 107.0(23) 2_866 2_866 2_866 no
H9 H9 H7 98.5(24) 2_866 2_866 2_866 no
H9 H9 C12 127.2(25) 2_866 2_866 2_866 no
H9 H9 C6 100.8(23) 2_866 2_866 2_866 no
H9 H9 C10 12.5(12) 2_866 2_866 2_866 no
H9 H9 BR1 52.7(15) 2_866 2_866 2_866 no
C8 H9 H7 153.8(20) . . . no
C8 H9 C12 44.6(7) . . . no
C8 H9 C6 150.1(16) . . . no
C8 H9 C10 118.6(14) . . . no
C8 H9 BR1 134.7(15) . . . no
H7 H9 C12 113.8(18) 1_656 1_656 1_656 no
H7 H9 C6 17.1(10) 1_656 1_656 1_656 no
H7 H9 C10 87.4(15) 1_656 1_656 1_656 no
H7 H9 BR1 59.3(12) 1_656 1_656 1_656 no
C12 H9 C6 122.3(14) . . . no
C12 H9 C10 138.4(15) . . . no
C12 H9 BR1 110.4(13) . . . no
C6 H9 C10 88.5(12) 1_656 1_656 1_656 no
C6 H9 BR1 72.2(9) 1_656 1_656 1_656 no
C10 H9 BR1 48.9(7) 2_866 2_866 2_866 no
C11 H10 C10 36.5 . . . no
C11 H10 C12 34.0 . . . no
C11 H10 H9 58.0 . . . no
C11 H10 H11 54.1 . . . no
C11 H10 H7 135.6 . . . no
C11 H10 N2 112.6 . . . no
C11 H10 BR1 159.3 . . . no
C11 H10 C9 23.0 . . . no
C11 H10 C7 19.8 . . . no
C11 H10 H7 121.8 . . . no
C11 H10 H5 80.8 . . . no
C10 H10 C12 70.3 . . . no
C10 H10 H9 21.6 . . . no
C10 H10 H11 90.5 . . . no
C10 H10 H7 127.8 . . . no
C10 H10 N2 141.1 . . . no
C10 H10 BR1 138.7 . . . no
C10 H10 C9 13.8 . . . no
C10 H10 C7 55.8 . . . no
C10 H10 H7 85.6 . . . no
C10 H10 H5 96.5 . . . no
C12 H10 H9 91.9 . . . no
C12 H10 H11 20.2 . . . no
C12 H10 H7 127.1 . . . no
C12 H10 N2 85.0 . . . no
C12 H10 BR1 138.8 . . . no
C12 H10 C9 56.6 . . . no
C12 H10 C7 14.6 . . . no
C12 H10 H7 153.3 . . . no
C12 H10 H5 65.3 . . . no
H9 H10 H11 112.1 . . . no
H9 H10 H7 113.5 . . . no
H9 H10 N2 148.1 . . . no
H9 H10 BR1 120.8 . . . no
H9 H10 C9 35.5 . . . no
H9 H10 C7 77.5 . . . no
H9 H10 H7 64.8 . . . no
H9 H10 H5 107.7 . . . no
H11 H10 H7 114.4 . . . no
H11 H10 N2 67.6 . . . no
H11 H10 BR1 121.7 . . . no
H11 H10 C9 76.8 . . . no
H11 H10 C7 34.7 . . . no
H11 H10 H7 168.0 . . . no
H11 H10 H5 61.3 . . . no
H7 H10 N2 48.9 2_755 2_755 2_755 no
H7 H10 BR1 65.1 2_755 2_755 2_755 no
H7 H10 C9 135.5 2_755 2_755 2_755 no
H7 H10 C7 135.3 2_755 2_755 2_755 no
H7 H10 H7 76.7 2_755 2_755 2_755 no
H7 H10 H5 135.6 2_755 2_755 2_755 no
N2 H10 BR1 79.1 2_755 2_755 2_755 no
N2 H10 C9 133.0 2_755 2_755 2_755 no
N2 H10 C7 98.2 2_755 2_755 2_755 no
N2 H10 H7 121.6 2_755 2_755 2_755 no
N2 H10 H5 99.8 2_755 2_755 2_755 no
BR1 H10 C9 147.6 1_545 1_545 1_545 no
BR1 H10 C7 148.2 1_545 1_545 1_545 no
BR1 H10 H7 57.3 1_545 1_545 1_545 no
BR1 H10 H5 80.3 1_545 1_545 1_545 no
C9 H10 C7 42.1 . . . no
C9 H10 H7 98.8 . . . no
C9 H10 H5 88.4 . . . no
C7 H10 H7 139.4 . . . no
C7 H10 H5 68.9 . . . no
H7 H10 H5 107.8 1_656 1_656 1_656 no
C12 H11 C7 38.5(20) . . . no
C12 H11 C11 37.7(20) . . . no
C12 H11 H10 62.5 . . . no
C12 H11 N1 72.8(26) . . . no
C12 H11 O1 166.9(37) . . . no
C12 H11 H1 137.3(37) . . . no
C12 H11 C1 143.1(35) . . . no
C12 H11 H5 89.0(32) . . . no
C12 H11 C1 87.3(28) . . . no
C12 H11 O1 83.8(28) . . . no
C12 H11 N2 121.6(32) . . . no
C12 H11 C8 23.1(21) . . . no
C12 H11 C10 21.6(21) . . . no
C12 H11 H4 70.8(29) . . . no
C12 H11 C3 128.8(34) . . . no
C12 H11 H2 72.6(30) . . . no
C12 H11 C2 79.2(27) . . . no
C12 H11 C9 1.0(22) . . . no
C7 H11 C11 76.2(15) . . . no
C7 H11 H10 101.0 . . . no
C7 H11 N1 34.2(7) . . . no
C7 H11 O1 150.0(19) . . . no
C7 H11 H1 119.6(19) . . . no
C7 H11 C1 149.3(19) . . . no
C7 H11 H5 96.4(18) . . . no
C7 H11 C1 52.4(9) . . . no
C7 H11 O1 59.0(10) . . . no
C7 H11 N2 149.4(19) . . . no
C7 H11 C8 15.4(5) . . . no
C7 H11 C10 60.2(11) . . . no
C7 H11 H4 78.2(15) . . . no
C7 H11 C3 109.3(15) . . . no
C7 H11 H2 54.9(15) . . . no
C7 H11 C2 43.6(8) . . . no
C7 H11 C9 37.7(8) . . . no
C11 H11 H10 24.9 . . . no
C11 H11 N1 110.5(17) . . . no
C11 H11 O1 132.1(18) . . . no
C11 H11 H1 130.9(20) . . . no
C11 H11 C1 114.0(16) . . . no
C11 H11 H5 81.6(17) . . . no
C11 H11 C1 121.8(17) . . . no
C11 H11 O1 110.2(16) . . . no
C11 H11 N2 88.7(13) . . . no
C11 H11 C8 60.8(11) . . . no
C11 H11 C10 16.1(6) . . . no
C11 H11 H4 72.3(15) . . . no
C11 H11 C3 130.1(17) . . . no
C11 H11 H2 95.2(18) . . . no
C11 H11 C2 114.5(16) . . . no
C11 H11 C9 38.5(8) . . . no
H10 H11 N1 135.2 . . . no
H10 H11 O1 108.1 . . . no
H10 H11 H1 114.8 . . . no
H10 H11 C1 93.5 . . . no
H10 H11 H5 76.2 . . . no
H10 H11 C1 144.3 . . . no
H10 H11 O1 127.0 . . . no
H10 H11 N2 68.0 . . . no
H10 H11 C8 85.6 . . . no
H10 H11 C10 40.9 . . . no
H10 H11 H4 79.8 . . . no
H10 H11 C3 118.4 . . . no
H10 H11 H2 107.8 . . . no
H10 H11 C2 135.7 . . . no
H10 H11 C9 63.3 . . . no
N1 H11 O1 116.6(15) . . . no
N1 H11 H1 95.4(15) . . . no
N1 H11 C1 126.6(14) . . . no
N1 H11 H5 100.9(16) . . . no
N1 H11 C1 26.8(4) . . . no
N1 H11 O1 46.1(6) . . . no
N1 H11 N2 147.7(16) . . . no
N1 H11 C8 49.7(7) . . . no
N1 H11 C10 94.4(12) . . . no
N1 H11 H4 89.0(14) . . . no
N1 H11 C3 86.7(11) . . . no
N1 H11 H2 52.4(14) . . . no
N1 H11 C2 20.0(4) . . . no
N1 H11 C9 72.0(9) . . . no
O1 H11 H1 53.7(12) 2_755 2_755 2_755 no
O1 H11 C1 24.0(4) 2_755 2_755 2_755 no
O1 H11 H5 97.7(17) 2_755 2_755 2_755 no
O1 H11 C1 98.0(12) 2_755 2_755 2_755 no
O1 H11 O1 96.3(12) 2_755 2_755 2_755 no
O1 H11 N2 45.5(6) 2_755 2_755 2_755 no
O1 H11 C8 163.9(15) 2_755 2_755 2_755 no
O1 H11 C10 147.7(14) 2_755 2_755 2_755 no
O1 H11 H4 99.3(14) 2_755 2_755 2_755 no
O1 H11 C3 63.0(8) 2_755 2_755 2_755 no
O1 H11 H2 120.2(18) 2_755 2_755 2_755 no
O1 H11 C2 112.8(12) 2_755 2_755 2_755 no
O1 H11 C9 167.9(15) 2_755 2_755 2_755 no
H1 H11 C1 76.9(14) 2_655 2_655 2_655 no
H1 H11 H5 52.2(16) 2_655 2_655 2_655 no
H1 H11 C1 100.1(14) 2_655 2_655 2_655 no
H1 H11 O1 117.6(15) 2_655 2_655 2_655 no
H1 H11 N2 90.5(15) 2_655 2_655 2_655 no
H1 H11 C8 128.8(16) 2_655 2_655 2_655 no
H1 H11 C10 136.4(17) 2_655 2_655 2_655 no
H1 H11 H4 151.5(19) 2_655 2_655 2_655 no
H1 H11 C3 10.3(10) 2_655 2_655 2_655 no
H1 H11 H2 68.2(17) 2_655 2_655 2_655 no
H1 H11 C2 78.4(13) 2_655 2_655 2_655 no
H1 H11 C9 136.5(16) 2_655 2_655 2_655 no
C1 H11 H5 113.3(17) 2_755 2_755 2_755 no
C1 H11 C1 101.6(12) 2_755 2_755 2_755 no
C1 H11 O1 90.7(11) 2_755 2_755 2_755 no
C1 H11 N2 25.6(3) 2_755 2_755 2_755 no
C1 H11 C8 151.8(15) 2_755 2_755 2_755 no
C1 H11 C10 127.6(13) 2_755 2_755 2_755 no
C1 H11 H4 78.0(12) 2_755 2_755 2_755 no
C1 H11 C3 86.5(10) 2_755 2_755 2_755 no
C1 H11 H2 144.2(18) 2_755 2_755 2_755 no
C1 H11 C2 130.7(13) 2_755 2_755 2_755 no
C1 H11 C9 144.1(13) 2_755 2_755 2_755 no
H5 H11 C1 124.6(16) 2_655 2_655 2_655 no
H5 H11 O1 146.8(17) 2_655 2_655 2_655 no
H5 H11 N2 107.7(15) 2_655 2_655 2_655 no
H5 H11 C8 93.8(15) 2_655 2_655 2_655 no
H5 H11 C10 84.2(15) 2_655 2_655 2_655 no
H5 H11 H4 153.9(19) 2_655 2_655 2_655 no
H5 H11 C3 48.8(12) 2_655 2_655 2_655 no
H5 H11 H2 48.7(17) 2_655 2_655 2_655 no
H5 H11 C2 82.0(14) 2_655 2_655 2_655 no
H5 H11 C9 88.6(15) 2_655 2_655 2_655 no
C1 H11 O1 23.0(3) . . . no
C1 H11 N2 120.9(13) . . . no
C1 H11 C8 66.0(8) . . . no
C1 H11 C10 107.4(12) . . . no
C1 H11 H4 72.2(12) . . . no
C1 H11 C3 94.8(10) . . . no
C1 H11 H2 77.8(15) . . . no
C1 H11 C2 43.0(5) . . . no
C1 H11 C9 86.7(10) . . . no
O1 H11 N2 103.7(12) . . . no
O1 H11 C8 68.1(8) . . . no
O1 H11 C10 99.4(11) . . . no
O1 H11 H4 49.6(10) . . . no
O1 H11 C3 114.6(11) . . . no
O1 H11 H2 98.4(16) . . . no
O1 H11 C2 64.8(7) . . . no
O1 H11 C9 83.7(9) . . . no
N2 H11 C8 139.9(14) 2_755 2_755 2_755 no
N2 H11 C10 103.0(11) 2_755 2_755 2_755 no
N2 H11 H4 71.9(12) 2_755 2_755 2_755 no
N2 H11 C3 100.8(11) 2_755 2_755 2_755 no
N2 H11 H2 154.7(19) 2_755 2_755 2_755 no
N2 H11 C2 156.3(14) 2_755 2_755 2_755 no
N2 H11 C9 122.6(12) 2_755 2_755 2_755 no
C8 H11 C10 44.8(6) . . . no
C8 H11 H4 74.2(12) . . . no
C8 H11 C3 118.6(12) . . . no
C8 H11 H2 60.8(14) . . . no
C8 H11 C2 57.6(7) . . . no
C8 H11 C9 22.3(3) . . . no
C10 H11 H4 70.9(12) . . . no
C10 H11 C3 131.9(13) . . . no
C10 H11 H2 85.2(15) . . . no
C10 H11 C2 99.4(11) . . . no
C10 H11 C9 22.4(3) . . . no
H4 H11 C3 157.0(15) 1_655 1_655 1_655 no
H4 H11 H2 133.1(20) 1_655 1_655 1_655 no
H4 H11 C2 109.0(14) 1_655 1_655 1_655 no
H4 H11 C9 71.4(11) 1_655 1_655 1_655 no
C3 H11 H2 58.1(13) 2_655 2_655 2_655 no
C3 H11 C2 68.9(8) 2_655 2_655 2_655 no
C3 H11 C9 127.9(12) 2_655 2_655 2_655 no
H2 H11 C2 34.9(13) . . . no
H2 H11 C9 71.6(14) . . . no
C2 H11 C9 78.2(8) . . . no

loop_
_geom_bond_atom_site_label_1
_geom_bond_atom_site_label_2
_geom_bond_distance
_geom_bond_site_symmetry_1
_geom_bond_site_symmetry_2
_geom_bond_publ_flag
BR1 C9 1.898(5) . . ?
BR1 C10 2.834(6) . . ?
BR1 C8 2.837(5) . . ?
BR1 H9 2.85(5) . . no
BR1 H8 2.91(4) . . no
BR1 H7 3.12(5) . . no
BR1 H10 3.14 . . no
BR1 H5 3.20(6) . . no
BR1 H7 3.28(5) . . no
BR1 H9 3.45(5) . . no
O1 C1 1.230(5) . . ?
O1 N1 2.266(4) . . ?
O1 N2 2.272(5) . . ?
O1 H1 2.47(5) . . no
O1 H11 2.67(4) . . no
O1 C7 2.671(5) . . ?
O1 H4 2.73(5) . . no
O1 H8 2.87(4) . . no
O1 H11 3.09(4) . . no
O1 C12 3.113(6) . . ?
O1 C3 3.230(6) . . ?
O1 C1 3.316(6) . . ?
O1 C5 3.446(7) . . ?
O1 C4 3.449(5) . . ?
O1 N1 3.450(5) . . ?
O1 O1 3.469(7) . . ?
O1 C12 3.472(7) . . ?
O1 C8 3.477(6) . . ?
O1 C8 3.486(5) . . ?
O1 C2 3.524(5) . . ?
N1 C2 1.374(5) . . ?
N1 C1 1.404(5) . . ?
N1 C7 1.453(5) . . ?
N1 C3 2.332(6) . . ?
N1 N2 2.383(5) . . ?
N1 C12 2.445(6) . . ?
N1 C8 2.447(6) . . ?
N1 C5 2.471(6) . . ?
N1 H8 2.53(4) . . no
N1 H11 2.56(4) . . no
N1 C4 2.678(5) . . ?
N1 H3 2.73(5) . . no
N1 H2 2.74(7) . . no
N1 H1 3.09(5) . . no
N1 H4 3.12(5) . . no
N2 C4 1.325(6) . . ?
N2 C1 1.362(5) . . ?
N2 C3 2.379(6) . . ?
N2 C6 2.400(7) . . ?
N2 H7 2.51(5) . . no
N2 H6 2.73(7) . . no
N2 C2 2.787(6) . . ?
N2 H8 2.93(4) . . no
N2 H5 3.06(6) . . no
N2 H1 3.10(5) . . no
N2 H11 3.11(4) . . no
N2 H10 3.12 . . no
N2 C8 3.258(6) . . ?
N2 H2 3.40(7) . . no
C1 C4 2.310(6) . . ?
C1 C2 2.426(6) . . ?
C1 C7 2.442(6) . . ?
C1 C3 2.733(7) . . ?
C1 H11 3.02(4) . . no
C1 H11 3.08(4) . . no
C1 C12 3.150(7) . . ?
C1 H8 3.19(4) . . no
C1 C8 3.387(6) . . ?
C1 H8 3.42(4) . . no
C1 H1 3.56(5) . . no
C2 C3 1.358(6) . . ?
C2 C5 1.490(7) . . ?
C2 H1 1.92(5) . . no
C2 H4 1.92(5) . . no
C2 H2 2.06(7) . . no
C2 H3 2.09(5) . . no
C2 C4 2.371(6) . . ?
C2 C7 2.459(6) . . ?
C2 H8 3.11(4) . . no
C2 C8 3.193(6) . . ?
C2 C12 3.405(6) . . ?
C2 H11 3.46(4) . . no
C2 H1 3.57(4) . . no
C3 H1 0.83(5) . . no
C3 C4 1.379(6) . . ?
C3 C5 2.510(7) . . ?
C3 C6 2.510(7) . . ?
C3 H4 2.56(5) . . no
C3 H5 2.68(6) . . no
C3 H6 2.75(8) . . no
C3 H2 3.15(7) . . no
C3 H3 3.21(5) . . no
C3 H7 3.30(5) . . no
C3 H2 3.31(7) . . no
C3 H11 3.40(4) . . no
C3 H3 3.44(5) . . no
C4 C6 1.505(7) . . ?
C4 H6 1.87(7) . . no
C4 H1 1.92(5) . . no
C4 H5 2.04(6) . . no
C4 H7 2.09(5) . . no
C4 H2 3.01(7) . . no
C4 H3 3.27(5) . . no
C5 H4 0.78(5) . . no
C5 H2 0.95(7) . . no
C5 H3 1.01(5) . . no
C5 H1 2.66(5) . . no
C5 C7 2.848(7) . . ?
C5 H8 3.21(4) . . no
C5 C8 3.243(7) . . ?
C5 H6 3.32(8) . . no
C6 H6 0.82(7) . . no
C6 H7 0.98(5) . . no
C6 H5 1.01(6) . . no
C6 H1 2.61(5) . . no
C6 H3 3.15(5) . . no
C6 H2 3.21(7) . . no
C6 H9 3.33(5) . . no
C7 C8 1.380(6) . . ?
C7 C12 1.380(6) . . ?
C7 H8 1.88(4) . . no
C7 H11 1.92(4) . . no
C7 C9 2.367(6) . . ?
C7 C11 2.387(6) . . ?
C7 H3 2.74(5) . . no
C7 C10 2.748(7) . . ?
C7 H2 2.79(7) . . no
C7 H10 3.31 . . no
C7 H4 3.54(5) . . no
C8 H8 0.78(4) . . no
C8 C9 1.368(6) . . ?
C8 C10 2.389(7) . . ?
C8 C12 2.403(7) . . ?
C8 H3 2.69(5) . . no
C8 C11 2.769(7) . . ?
C8 H11 3.13(4) . . no
C8 H9 3.15(5) . . no
C8 H2 3.32(7) . . no
C9 C10 1.374(7) . . ?
C9 H8 1.91(4) . . no
C9 H9 1.93(5) . . no
C9 C11 2.384(7) . . ?
C9 C12 2.755(7) . . ?
C9 H10 3.28 . . no
C9 H11 3.57(4) . . no
C9 H3 3.57(5) . . no
C10 H9 0.86(5) . . no
C10 C11 1.381(8) . . ?
C10 H10 2.06 . . no
C10 C12 2.398(8) . . ?
C10 H8 3.11(4) . . no
C10 H11 3.14(4) . . no
C10 H9 3.39(5) . . no
C10 H6 3.53(8) . . no
C11 H10 1.01 . . no
C11 C12 1.389(7) . . ?
C11 H11 1.94(4) . . no
C11 H9 1.98(5) . . no
C11 H4 3.36(5) . . no
C11 H5 3.37(6) . . no
C11 H8 3.55(4) . . no
C12 H11 0.82(4) . . no
C12 H10 2.11 . . no
C12 H8 3.09(4) . . no
C12 H5 3.15(6) . . no
C12 H9 3.19(5) . . no
C12 H4 3.22(5) . . no
C12 H2 3.26(7) . . no
C12 H1 3.43(5) . . no
H1 H4 2.46(7) . . no
H1 H5 2.58(7) . . no
H1 H11 2.78(6) . . no
H1 H6 2.79(9) . . no
H1 H8 3.13(6) . . no
H1 H2 3.35(8) . . no
H1 H3 3.35(7) . . no
H1 H3 3.41(7) . . no
H1 H7 3.51(7) . . no
H1 H2 3.51(8) . . no
H2 H4 1.41(7) . . no
H2 H3 1.49(8) . . no
H2 H5 2.68(9) . . no
H2 H7 3.22(9) . . no
H2 H11 3.41(8) . . no
H2 H8 3.50(8) . . no
H3 H4 1.50(7) . . no
H3 H6 2.43(9) . . no
H3 H8 2.57(6) . . no
H4 H11 3.40(7) . . no
H4 H6 3.43(10) . . no
H5 H7 1.48(8) . . no
H5 H6 1.65(9) . . no
H5 H11 3.06(7) . . no
H5 H10 3.38 . . no
H6 H7 1.50(8) . . no
H6 H9 2.81(9) . . no
H6 H8 3.20(8) . . no
H7 H10 2.94 . . no
H7 H9 3.16(7) . . no
H7 H10 3.35 . . no
H9 H10 2.32 . . no
H9 H9 2.87(10) . . no
H10 H11 2.36 . . no

loop_
_geom_contact_atom_site_label_1
_geom_contact_atom_site_label_2
_geom_contact_distance
_geom_contact_site_symmetry_1
_geom_contact_site_symmetry_2
_geom_contact_publ_flag
O1 H1 2.47(5) . 1_655 no
O1 H11 2.67(4) . 2_755 no
O1 H4 2.73(5) . 1_655 no
O1 H8 2.87(4) . 2_765 no
O1 C3 3.230(6) . 1_655 no
O1 C1 3.316(6) . 2_765 no
O1 C5 3.446(7) . 1_655 no
O1 N1 3.450(5) . 2_765 no
O1 O1 3.469(7) . 2_765 no
O1 C12 3.472(7) . 2_755 no
O1 C8 3.477(6) . 2_765 no
N2 H8 2.93(4) . 2_765 no
N2 C8 3.258(6) . 2_765 no
C1 H11 3.02(4) . 2_755 no
C4 H2 3.01(7) . 2_655 no
H2 H5 2.68(9) . 2_655 no
H3 H6 2.43(9) . 2_665 no

loop_
_geom_torsion_atom_site_label_1
_geom_torsion_atom_site_label_2
_geom_torsion_atom_site_label_3
_geom_torsion_atom_site_label_4
_geom_torsion_site_symmetry_1
_geom_torsion_site_symmetry_2
_geom_torsion_site_symmetry_3
_geom_torsion_site_symmetry_4
_geom_torsion
_geom_torsion_publ_flag
? ? ? ? ? ? ? ? ? ?

loop_
_cod_related_entry_id
_cod_related_entry_database
_cod_related_entry_code
1 ChemSpider 21142092
